data_7717871
loop_
_publ_author_name
'Metlina, Daria'
'Metlin, Mikhail T.'
'Korshunov, Vladislav Mikhailovich'
'Gontcharenko , Victoria E.'
'Avetisov, Roman'
'Kiskin, Mikhail A.'
'Belousov, Yuriy A.'
'Taydakov, Ilya V.'

_publ_section_title
;
 Exploring the Luminescent and Thermometric Potentials of Samarium(III)
 Diketonate Complexes with Extended Fluoroalkyl Chains
;
_journal_name_full 'Dalton Transactions'
_journal_paper_doi 10.1039/D4DT03262D
_journal_year 2025
_chemical_formula_moiety 'C54 H20 F45 N2 O6 S3 Sm'
_chemical_formula_sum 'C54 H20 F45 N2 O6 S3 Sm'
_chemical_formula_weight 1894.25
_space_group_crystal_system orthorhombic
_space_group_IT_number 61
_space_group_name_Hall '-P 2ac 2ab'
_space_group_name_H-M_alt 'P b c a'
_atom_sites_solution_hydrogens geom
_audit_creation_date 2024-11-05
_audit_creation_method
;
Olex2 1.5
(compiled 2024.02.16 svn.r378c4104 for OlexSys, GUI svn.r6928)
;
_audit_update_record
;
2024-11-05 deposited with the CCDC.	2025-01-22 downloaded from the CCDC.
;
_cell_angle_alpha 90
_cell_angle_beta 90
_cell_angle_gamma 90
_cell_formula_units_Z 8
_cell_length_a 20.520(3)
_cell_length_b 18.988(3)
_cell_length_c 32.676(4)
_cell_measurement_reflns_used 9508
_cell_measurement_temperature 100.00
_cell_measurement_theta_max 29.91
_cell_measurement_theta_min 2.23
_cell_volume 12732(3)
_computing_molecular_graphics 'Olex2 1.5 (Dolomanov et al., 2009)'
_computing_publication_material 'Olex2 1.5 (Dolomanov et al., 2009)'
_computing_structure_refinement 'SHELXL 2018/3 (Sheldrick, 2015)'
_computing_structure_solution 'SHELXT 2014/5 (Sheldrick, 2014)'
_diffrn_ambient_temperature 100.00
_diffrn_measured_fraction_theta_full 0.976
_diffrn_measured_fraction_theta_max 0.976
_diffrn_measurement_device_type 'Bruker APEX-II CCD'
_diffrn_measurement_method '\f and \w scans'
_diffrn_radiation_type MoK\a
_diffrn_radiation_wavelength 0.71073
_diffrn_reflns_av_R_equivalents 0.1022
_diffrn_reflns_av_unetI/netI 0.0918
_diffrn_reflns_Laue_measured_fraction_full 0.976
_diffrn_reflns_Laue_measured_fraction_max 0.976
_diffrn_reflns_limit_h_max 24
_diffrn_reflns_limit_h_min 0
_diffrn_reflns_limit_k_max 22
_diffrn_reflns_limit_k_min 0
_diffrn_reflns_limit_l_max 35
_diffrn_reflns_limit_l_min 0
_diffrn_reflns_number 10589
_diffrn_reflns_point_group_measured_fraction_full 0.976
_diffrn_reflns_point_group_measured_fraction_max 0.976
_diffrn_reflns_theta_full 24.713
_diffrn_reflns_theta_max 24.713
_diffrn_reflns_theta_min 1.921
_exptl_absorpt_coefficient_mu 1.205
_exptl_absorpt_correction_type none
_exptl_crystal_colour colourless
_exptl_crystal_colour_primary colourless
_exptl_crystal_density_diffrn 1.976
_exptl_crystal_description prismatic
_exptl_crystal_F_000 7368
_exptl_crystal_size_max 0.08
_exptl_crystal_size_mid 0.04
_exptl_crystal_size_min 0.02
_refine_diff_density_max 1.728
_refine_diff_density_min -2.178
_refine_diff_density_rms 0.221
_refine_ls_extinction_method none
_refine_ls_goodness_of_fit_ref 1.143
_refine_ls_hydrogen_treatment constr
_refine_ls_matrix_type full
_refine_ls_number_parameters 1064
_refine_ls_number_reflns 10589
_refine_ls_number_restraints 951
_refine_ls_restrained_S_all 1.132
_refine_ls_R_factor_all 0.1519
_refine_ls_R_factor_gt 0.1238
_refine_ls_shift/su_max 0.001
_refine_ls_shift/su_mean 0.000
_refine_ls_structure_factor_coef Fsqd
_refine_ls_weighting_details 'w=1/[\s^2^(Fo^2^)+(0.0739P)^2^+474.3499P] where P=(Fo^2^+2Fc^2^)/3'
_refine_ls_weighting_scheme calc
_refine_ls_wR_factor_gt 0.2609
_refine_ls_wR_factor_ref 0.2774
_reflns_Friedel_coverage 0.000
_reflns_number_gt 8143
_reflns_number_total 10589
_reflns_threshold_expression 'I > 2\s(I)'
_cod_data_source_file d4dt03262d2.cif
_cod_data_source_block 2
_cod_database_code 7717871
_shelx_shelxl_version_number 2018/3
_shelx_space_group_comment
;
The symmetry employed for this shelxl refinement is uniquely defined
by the following loop, which should always be used as a source of
symmetry information in preference to the above space-group names.
They are only intended as comments.
;
_shelx_estimated_absorpt_t_max 0.976
_shelx_estimated_absorpt_t_min 0.910
_olex2_refinement_description
;
1. Twinned data refinement
 Scales: 0.9870(12)
 0.0130(12)
2. Fixed Uiso
 At 1.2 times of:
  All C(H) groups, All C(H,H) groups
3. Restrained distances
 C38-C39 = C39-C40 = C40-C41 = C41-C42
 1.5 with sigma of 0.01
 C38-F17 = C38-F17A = C39-F18 = C39-F18A = C41-F20A = C41-F20 = C42-F21A = C42-
 F21B = C42-F21
 1.29171 with sigma of 0.004
 C4-S1 = C4-S1'
 1.7 with sigma of 0.005
 C4-C5 = C4-C5' = C5-C6 = C6-C7 = C5'-C7
 1.47 with sigma of 0.004
 C32-S3' = C32-S3
 1.7 with sigma of 0.005
 C32-C33' = C32-C33 = C33'-C35 = C35-C34 = C33-C34
 1.47 with sigma of 0.004
 C18-S2' = C18-S2
 1.7 with sigma of 0.005
 C18-C19' = C18-C19 = C19'-C21 = C21-C20 = C19-C20
 1.47 with sigma of 0.004
 C37-C36
 1.52 with sigma of 0.02
 C38-C37 = C36-C37
 1.52 with sigma of 0.02
 F17A-C37
 2.7 with sigma of 0.02
 F17A-C38 = F17-C38
 1.34 with sigma of 0.02
 F17A-F17
 2.1 with sigma of 0.02
 F16A-C37 = F16-C37
 1.34 with sigma of 0.02
 C36-C37 = C38-C37 = C39-C38 = C40-C39 = C41-C40 = C42-C41
 1.51 with sigma of 0.02
 F16A-C37 = F16-C37 = F17A-C38 = F17-C38 = F18-C39 = F18A-C39 = F19-C40 = F19A-
 C40 = F20-C41 = F20A-C41 = F21A-C42 = F21-C42 = F21B-C42
 1.34 with sigma of 0.02
 F18A-C40
 2.4 with sigma of 0.02
 C37'-C36 = C38'-C37' = C38'-C39' = C40'-C39' = C40'-C41' = C42'-C41'
 1.52 with sigma of 0.02
 F16A'-C37' = F16'-C37' = F17'-C38' = F17A'-C38' = F18'-C39' = F18A'-C39' = F19'-
 C40' = F19A'-C40' = F20'-C41' = F20A'-C41' = F21'-C42' = F21A'-C42' = F21B'-C42'
 1.34 with sigma of 0.02
 F18A'-C40'
 2.4 with sigma of 0.02
 F19'-F19A'
 2.1 with sigma of 0.02
 F20A'-F20'
 2.1 with sigma of 0.02
 F21'-F21A'
 2.1 with sigma of 0.02
 F21B'-F21A'
 2.1 with sigma of 0.02
 F21'-F21B'
 2.1 with sigma of 0.02
 F18'-F18A'
 2.1 with sigma of 0.02
 F17'-F17A'
 2.1 with sigma of 0.02
 F16A'-F16'
 2.1 with sigma of 0.02
 F14-C28 = F14B-C28 = F14A-C28
 1.34 with sigma of 0.02
 C28-C27
 1.52 with sigma of 0.02
 F14-F14B
 2.1 with sigma of 0.02
 F14B-F14A
 2.1 with sigma of 0.02
 C28'-C27 = C28-C27
 1.52 with sigma of 0.02
 F14B-C28 = F14-C28 = F14A-C28
 1.34 with sigma of 0.02
 F14A-F14
 2.1 with sigma of 0.02
 F14A-F14B
 2.1 with sigma of 0.02
 F14B-F14
 2.1 with sigma of 0.02
 C17-C22 \\sim C22-C23 \\sim C23-C24 \\sim C24-C25 \\sim C25-C26 \\sim C26-C27
 with sigma of 0.02
 C17-C23 \\sim C22-C24 \\sim C23-C25 \\sim C24-C26 \\sim C25-C27
 with sigma of 0.02
 F15-F15A \\sim F16A-F16 \\sim F17-F17A \\sim F18A-F18 \\sim F20A-F20 \\sim
F21A-F21B
 with sigma of 0.02
 C22-F8 \\sim C22-F8A \\sim C23-F9A \\sim C23-F9 \\sim C24-F10 \\sim C24-F10A
\\sim C25-F11 \\sim C25-F11A
 \\sim C26-F12 \\sim C26-F12A \\sim C27-F13 \\sim C27-F13A
 with sigma of 0.02
 F1-F1A \\sim F2-F2A \\sim F3A-F3 \\sim F4A-F4 \\sim F5A-F5 \\sim F6A-F6 \\sim
F7A-F7 \\sim F7A-F7B \\sim F7B-F7
 with sigma of 0.02
 C8-C9 \\sim C9-C10 \\sim C10-C11 \\sim C11-C12 \\sim C12-C13 \\sim C13-C14
 with sigma of 0.02
 C3-C9 \\sim C8-C10 \\sim C9-C11 \\sim C10-C12 \\sim C11-C13 \\sim C12-C14
\\sim C39-C41 \\sim C40-C42
 with sigma of 0.02
 F8-F8A \\sim F9A-F9 \\sim F10-F10A \\sim F11-F11A \\sim F12-F12A \\sim F13-F13A
 with sigma of 0.02
 C27-C28 \\sim C27-C28'
 with sigma of 0.02
 F14B-C28 \\sim F1J-C28'
 with sigma of 0.02
 F14A-C28 \\sim F14B'-C28'
 with sigma of 0.02
 F14-C28 \\sim F14'-C28'
 with sigma of 0.02
 C27-F14B \\sim C27-F1J
 with sigma of 0.04
 C27-F14A \\sim C27-F14B'
 with sigma of 0.04
 C27-F14 \\sim C27-F14'
 with sigma of 0.04
 F14B-F14A \\sim F1J-F14B'
 with sigma of 0.04
 F14B-F14 \\sim F1J-F14'
 with sigma of 0.04
 F14A-F14 \\sim F14B'-F14'
 with sigma of 0.04
4. Uiso/Uaniso restraints and constraints
C37 \\sim C36: within 2A with sigma of 0.04 and sigma for terminal atoms of
0.08 within 2A
C38' \\sim C40' \\sim C39': within 2A with sigma of 0.04 and sigma for terminal
atoms of 0.08 within 2A
C25 \\sim C27 \\sim C26 \\sim C28 \\sim C28': within 2A with sigma of 0.02 and
sigma for terminal atoms of 0.04 within 2A
F16' \\sim F16A' \\sim F20' \\sim F20A' \\sim F19' \\sim F19A' \\sim F18' \\sim F18A'
\\sim F17A' \\sim F17' \\sim F21' \\sim F21B' \\sim F21A': within 2A with sigma of
0.02 and sigma for terminal atoms of 0.04 within 2A
Uanis(N1) \\sim Ueq, Uanis(O5) \\sim Ueq, Uanis(C17) \\sim Ueq, Uanis(C5) \\sim
Ueq, Uanis(C6) \\sim Ueq, Uanis(C32) \\sim Ueq, Uanis(C35) \\sim Ueq,
Uanis(C34) \\sim Ueq, Uanis(S3') \\sim Ueq, Uanis(S3) \\sim Ueq, Uanis(C41)
\\sim Ueq, Uanis(C29) \\sim Ueq, Uanis(C16) \\sim Ueq, Uanis(C45) \\sim Ueq,
Uanis(S2') \\sim Ueq, Uanis(C11) \\sim Ueq, Uanis(C30) \\sim Ueq, Uanis(F16)
\\sim Ueq, Uanis(F19) \\sim Ueq, Uanis(F19A) \\sim Ueq, Uanis(F7) \\sim Ueq:
with sigma of 0.01 and sigma for terminal atoms of 0.02
Uanis(F7B) \\sim Ueq, Uanis(F18) \\sim Ueq, Uanis(F18A) \\sim Ueq, Uanis(F20A)
\\sim Ueq, Uanis(F21A) \\sim Ueq, Uanis(F21) \\sim Ueq: with sigma of 0.005 and
sigma for terminal atoms of 0.01
Uanis(C40) \\sim Ueq, Uanis(C39) \\sim Ueq, Uanis(C48) \\sim Ueq, Uanis(C53)
\\sim Ueq, Uanis(C46) \\sim Ueq: with sigma of 0.002 and sigma for terminal
atoms of 0.004
Uanis(O1) \\sim Ueq, Uanis(C2) \\sim Ueq, Uanis(C5') \\sim Ueq, Uanis(S1')
\\sim Ueq, Uanis(C15) \\sim Ueq, Uanis(C48) \\sim Ueq, Uanis(C1) \\sim Ueq,
Uanis(C47) \\sim Ueq, Uanis(C8) \\sim Ueq, Uanis(C31) \\sim Ueq, Uanis(C4)
\\sim Ueq, Uanis(F7A) \\sim Ueq, Uanis(O3) \\sim Ueq: with sigma of 0.005 and
sigma for terminal atoms of 0.01
Uanis(C33') \\sim Ueq, Uanis(C33) \\sim Ueq, Uanis(N2) \\sim Ueq, Uanis(C48)
\\sim Ueq: with sigma of 0.002 and sigma for terminal atoms of 0.004
Uanis(C19') \\sim Ueq, Uanis(C38) \\sim Ueq: with sigma of 0.001 and sigma for
terminal atoms of 0.002
Uanis(C10) \\sim Ueq: with sigma of 0.005 and sigma for terminal atoms of 0.01
Uanis(F16A) \\sim Ueq, Uanis(F18A') \\sim Ueq, Uanis(C39') \\sim Ueq, Uanis(F19)
\\sim Ueq, Uanis(C42') \\sim Ueq, Uanis(F21B) \\sim Ueq, Uanis(F20A') \\sim Ueq,
Uanis(F16) \\sim Ueq, Uanis(F21B') \\sim Ueq, Uanis(F18A) \\sim Ueq, Uanis(C40')
\\sim Ueq, Uanis(C38) \\sim Ueq, Uanis(F16A') \\sim Ueq, Uanis(F21A) \\sim Ueq,
Uanis(F19A') \\sim Ueq, Uanis(C39) \\sim Ueq, Uanis(F17') \\sim Ueq, Uanis(C37)
\\sim Ueq, Uanis(C37') \\sim Ueq, Uanis(F17A) \\sim Ueq, Uanis(C38') \\sim Ueq,
Uanis(F20) \\sim Ueq, Uanis(C41') \\sim Ueq, Uanis(C40) \\sim Ueq, Uanis(F16')
\\sim Ueq, Uanis(F20A) \\sim Ueq, Uanis(F20') \\sim Ueq, Uanis(F17) \\sim Ueq,
Uanis(F19') \\sim Ueq, Uanis(F21) \\sim Ueq, Uanis(F18') \\sim Ueq, Uanis(C41)
\\sim Ueq, Uanis(F17A') \\sim Ueq, Uanis(F19A) \\sim Ueq, Uanis(F21') \\sim Ueq,
Uanis(C42) \\sim Ueq, Uanis(F21A') \\sim Ueq, Uanis(F18) \\sim Ueq: with sigma of
0.003 and sigma for terminal atoms of 0.006
Uanis(C17) \\sim Ueq: with sigma of 0.003 and sigma for terminal atoms of 0.006
Uanis(F14A) \\sim Ueq, Uanis(F14) \\sim Ueq, Uanis(F14B') \\sim Ueq, Uanis(F14B)
\\sim Ueq, Uanis(F1J) \\sim Ueq, Uanis(F14') \\sim Ueq: with sigma of 0.005 and
sigma for terminal atoms of 0.01
Uanis(F17) = Uanis(F17A)
Uanis(F18) = Uanis(F18A)
Uanis(C5) = Uanis(C5')
Uanis(S3') = Uanis(S3)
Uanis(C33') = Uanis(C33)
Uanis(F20A) = Uanis(F20)
Uanis(S2') = Uanis(S2)
Uanis(C19') = Uanis(C19)
Uanis(C24) = Uanis(C25) = Uanis(C23)
Uanis(S1) = Uanis(S1')
Uanis(C5') = Uanis(C5) = Uanis(C6) = Uanis(C7)
Uanis(C9) = Uanis(C10) = Uanis(C8)
Uanis(C37') = Uanis(C38') = Uanis(C36)
Uanis(F14B) = Uanis(F14) = Uanis(F14A)
Uanis(C42') = Uanis(C41') = Uanis(C40') = Uanis(C39') = Uanis(C38') =
Uanis(C37')
Uanis(F21A') = Uanis(F21') = Uanis(F21B') = Uanis(F19A') = Uanis(F19') = Uanis(F20A') =
Uanis(F20') = Uanis(F18A') = Uanis(F18') = Uanis(F17') = Uanis(F17A')
5. Rigid body (RIGU) restrains
 C27, C40
 with sigma for 1-2 distances of 0.008 and sigma for 1-3 distances of 0.016
 C38, C38, F17A, F17
 with sigma for 1-2 distances of 0.008 and sigma for 1-3 distances of 0.016
 F16A, F16
 with sigma for 1-2 distances of 0.008 and sigma for 1-3 distances of 0.016
 C18, C21, C19', C19'
 with sigma for 1-2 distances of 0.001 and sigma for 1-3 distances of 0.002
 C46, C53, C53, C54
 with sigma for 1-2 distances of 0.008 and sigma for 1-3 distances of 0.016
 O5, C29, C29, C29, C32, C30
 with sigma for 1-2 distances of 0.008 and sigma for 1-3 distances of 0.016
 C41, C42
 with sigma for 1-2 distances of 0.008 and sigma for 1-3 distances of 0.016
 F7A, F7, F7B, C14, C14, C14
 with sigma for 1-2 distances of 0.008 and sigma for 1-3 distances of 0.016
 N2, N2, C52, C49, C48, C48
 with sigma for 1-2 distances of 0.001 and sigma for 1-3 distances of 0.002
 C38, C38, C39, C39, C40
 with sigma for 1-2 distances of 0.003 and sigma for 1-3 distances of 0.006
 C41, C41, F21B, F20A
 with sigma for 1-2 distances of 0.005 and sigma for 1-3 distances of 0.01
 C37, C36
 with sigma for 1-2 distances of 0.004 and sigma for 1-3 distances of 0.004
6. Others
 Fixed Sof: S1(0.6) C5(0.6) H5(0.6) S2'(0.5) S1'(0.4) C5'(0.4) H5'(0.4)
 F16A(0.5) F16(0.5) H6A(0.6) H6(0.4) H35A(0.5) H35(0.5) H7A(0.6) H7(0.4)
 H21A(0.5) H21(0.5) H34A(0.5) H34(0.5) H20A(0.5) H20(0.5) S3'(0.5) C33'(0.5)
 H33'(0.5) S3(0.5) C33(0.5) H33(0.5) C38(0.5) C39(0.5) F17A(0.5) C40(0.5)
 F17(0.5) C41(0.5) C42(0.5) F18(0.5) F18A(0.5) F20(0.5) F21B(0.5) F20A(0.5)
 F21A(0.5) F21(0.5) C19'(0.5) H19'(0.5) S2(0.5) C19(0.5) H19(0.5) F19(0.5)
 F19A(0.5) C37(0.5) C37'(0.5) C42'(0.5) C38'(0.5) C40'(0.5) C41'(0.5) C39'(0.5)
 F16'(0.5) F16A'(0.5) F20'(0.5) F20A'(0.5) F19'(0.5) F19A'(0.5) F18'(0.5) F18A'(0.5)
 F17A'(0.5) F17'(0.5) F21'(0.5) F21B'(0.5) F21A'(0.5) F14B(0.5) F14A(0.5) F14(0.5)
 C28(0.5) F14B'(0.5) F1J(0.5) F14'(0.5) C28'(0.5)
7.a Aromatic/amide H refined with riding coordinates:
 C5(H5), C5'(H5'), C53(H53), C2(H2), C45(H45), C6(H6A), C6(H6), C16(H16),
 C30(H30), C50(H50), C54(H54), C35(H35A), C35(H35), C7(H7A), C7(H7), C21(H21A),
 C21(H21), C49(H49), C48(H48), C44(H44), C43(H43), C34(H34A), C34(H34),
 C20(H20A), C20(H20), C33'(H33'), C33(H33), C19'(H19'), C19(H19)
;
_olex2_submission_special_instructions 'No special instructions were received'

loop_
_space_group_symop_operation_xyz
'x, y, z'
'-x+1/2, -y, z+1/2'
'-x, y+1/2, -z+1/2'
'x+1/2, -y+1/2, -z'
'-x, -y, -z'
'x-1/2, y, -z-1/2'
'x, -y-1/2, z-1/2'
'-x-1/2, y-1/2, z'

loop_
_atom_site_label
_atom_site_type_symbol
_atom_site_fract_x
_atom_site_fract_y
_atom_site_fract_z
_atom_site_U_iso_or_equiv
_atom_site_adp_type
_atom_site_occupancy
_atom_site_site_symmetry_order
_atom_site_calc_flag
_atom_site_refinement_flags_posn
_atom_site_refinement_flags_adp
_atom_site_refinement_flags_occupancy
_atom_site_disorder_assembly
_atom_site_disorder_group
Sm1 Sm 0.61488(3) 0.32973(3) 0.72281(2) 0.0158(2) Uani 1 1 d . . . . .
S1 S 0.5391(4) 0.1467(4) 0.82618(16) 0.0164(11) Uani 0.6 1 d D . P A 1
C5 C 0.4803(12) 0.0624(9) 0.7742(5) 0.027(2) Uani 0.6 1 d D U P A 1
H5 H 0.471440 0.037764 0.749522 0.032 Uiso 0.6 1 calc R U P A 1
S2' S 0.4422(5) 0.4020(6) 0.6241(2) 0.0255(14) Uani 0.5 1 d D U P B 2
F8 F 0.4095(4) 0.4442(5) 0.8240(3) 0.045(3) Uani 1 1 d D . . . .
S1' S 0.4647(4) 0.0617(4) 0.7671(3) 0.0164(11) Uani 0.4 1 d D U P A 2
F3A F 0.5200(4) 0.1407(5) 0.5429(3) 0.034(2) Uani 1 1 d D . . . .
C5' C 0.529(3) 0.138(2) 0.8210(2) 0.027(2) Uani 0.4 1 d D U P A 2
H5' H 0.556082 0.174041 0.832730 0.032 Uiso 0.4 1 calc R U P A 2
O5 O 0.6553(5) 0.4438(5) 0.7377(3) 0.020(2) Uani 1 1 d . U . . .
F1A F 0.5037(5) 0.2275(4) 0.6081(3) 0.040(2) Uani 1 1 d D . . . .
F1 F 0.4880(4) 0.1195(4) 0.6266(3) 0.032(2) Uani 1 1 d D . . . .
F2A F 0.6279(5) 0.1055(5) 0.6221(3) 0.041(3) Uani 1 1 d D . . . .
F3 F 0.5509(5) 0.0431(4) 0.5713(3) 0.041(3) Uani 1 1 d D . . . .
O1 O 0.5802(4) 0.2221(4) 0.7539(3) 0.017(2) Uani 1 1 d . U . . .
O2 O 0.5883(5) 0.2474(5) 0.6711(3) 0.020(2) Uani 1 1 d . . . . .
O4 O 0.5471(5) 0.3708(5) 0.7771(3) 0.026(2) Uani 1 1 d . . . . .
F15 F 0.7802(4) 0.4668(5) 0.6081(3) 0.037(2) Uani 1 1 d D . . . .
F6A F 0.7134(4) 0.0647(6) 0.4659(3) 0.053(3) Uani 1 1 d D . . . .
F15A F 0.7285(4) 0.3717(4) 0.5951(3) 0.034(2) Uani 1 1 d D . . . .
F10 F 0.3606(4) 0.3452(5) 0.8745(3) 0.049(3) Uani 1 1 d D . . . .
O3 O 0.5148(4) 0.3676(5) 0.6957(3) 0.019(2) Uani 1 1 d . U . . .
F4A F 0.6814(5) 0.0870(6) 0.5466(3) 0.050(3) Uani 1 1 d D . . . .
F9A F 0.4477(4) 0.2919(4) 0.8264(3) 0.035(2) Uani 1 1 d D . . . .
F2 F 0.6253(4) 0.2043(4) 0.5890(3) 0.034(2) Uani 1 1 d D . . . .
F11 F 0.4870(5) 0.3053(6) 0.9405(3) 0.060(3) Uani 1 1 d D . . . .
F10A F 0.4290(6) 0.4117(5) 0.9060(3) 0.050(3) Uani 1 1 d D . . . .
O6 O 0.6583(5) 0.3821(5) 0.6623(3) 0.020(2) Uani 1 1 d . . . . .
N1 N 0.7244(5) 0.2671(5) 0.7097(3) 0.017(2) Uani 1 1 d . U . . .
F8A F 0.5111(5) 0.4589(5) 0.8399(3) 0.047(3) Uani 1 1 d D . . . .
F11A F 0.4417(5) 0.2297(4) 0.8997(3) 0.042(2) Uani 1 1 d D . . . .
F5A F 0.5489(4) 0.0444(5) 0.4857(3) 0.049(3) Uani 1 1 d D . . . .
F6 F 0.6269(5) 0.0976(6) 0.4332(3) 0.053(3) Uani 1 1 d D . . . .
F9 F 0.5278(4) 0.3310(6) 0.8626(3) 0.044(2) Uani 1 1 d D . . . .
F4 F 0.6310(5) 0.1609(4) 0.5081(3) 0.038(2) Uani 1 1 d D . . . .
F12 F 0.3274(5) 0.2484(6) 0.9293(3) 0.060(3) Uani 1 1 d D . . . .
F16A F 0.6674(12) 0.5462(11) 0.5964(9) 0.043(7) Uani 0.5 1 d D U P C 1
N2 N 0.6935(5) 0.3176(5) 0.7841(3) 0.0137(18) Uani 1 1 d . U . . .
F12A F 0.3552(6) 0.3427(4) 0.9624(3) 0.058(3) Uani 1 1 d D . . . .
F7A F 0.6817(6) -0.0085(6) 0.3953(3) 0.068(3) Uani 1 1 d D U . . .
C1 C 0.5467(6) 0.1706(7) 0.7428(4) 0.018(3) Uani 1 1 d . U . . .
F16 F 0.5992(8) 0.4639(11) 0.6010(6) 0.036(6) Uani 0.5 1 d D U P C 1
C29 C 0.7005(6) 0.4838(7) 0.7234(4) 0.020(3) Uani 1 1 d . U . . .
C15 C 0.4626(6) 0.3967(7) 0.7067(4) 0.017(3) Uani 1 1 d . U . . .
C18 C 0.4235(5) 0.4205(6) 0.6735(2) 0.022(3) Uani 1 1 d D . . . .
C52 C 0.7543(6) 0.2906(6) 0.7789(4) 0.014(2) Uani 1 1 d . . . . .
C46 C 0.8298(7) 0.2264(7) 0.7330(4) 0.022(3) Uani 1 1 d . U . . .
F5 F 0.6230(6) -0.0205(5) 0.5137(3) 0.066(4) Uani 1 1 d D . . . .
C53 C 0.8743(8) 0.2236(8) 0.7667(5) 0.029(3) Uani 1 1 d . U . . .
H53 H 0.914494 0.199531 0.762969 0.035 Uiso 1 1 calc R U . . .
C2 C 0.5310(6) 0.1526(6) 0.7031(4) 0.014(3) Uani 1 1 d . U . . .
H2 H 0.504987 0.112086 0.698139 0.017 Uiso 1 1 calc R U . . .
C47 C 0.7691(6) 0.2602(6) 0.7395(4) 0.013(3) Uani 1 1 d . U . . .
C45 C 0.8401(7) 0.1952(7) 0.6958(5) 0.024(3) Uani 1 1 d . U . . .
H45 H 0.879617 0.170429 0.691109 0.029 Uiso 1 1 calc R U . . .
C6 C 0.4567(7) 0.0410(7) 0.8148(4) 0.027(2) Uani 1 1 d D U . . .
H6A H 0.425400 0.005578 0.820803 0.032 Uiso 0.6 1 calc R U P A 1
H6 H 0.430876 0.002149 0.823360 0.032 Uiso 0.4 1 calc R U P A 2
C4 C 0.5194(6) 0.1269(5) 0.7769(2) 0.019(3) Uani 1 1 d D U . . .
F13 F 0.4305(7) 0.2704(7) 1.0122(4) 0.087(5) Uani 1 1 d D . . . .
F7 F 0.6909(7) -0.0705(7) 0.4495(4) 0.100(5) Uani 1 1 d D U . . .
C16 C 0.4471(7) 0.4117(7) 0.7475(4) 0.019(3) Uani 1 1 d . U . . .
H16 H 0.406089 0.432368 0.753725 0.023 Uiso 1 1 calc R U . . .
C9 C 0.5904(6) 0.1475(7) 0.5996(3) 0.0215(18) Uani 1 1 d D . . . .
C10 C 0.5695(6) 0.1083(7) 0.5603(3) 0.0215(18) Uani 1 1 d D U . . .
C32 C 0.7272(4) 0.5359(6) 0.7517(3) 0.015(3) Uani 1 1 d D U . . .
C51 C 0.8000(7) 0.2843(8) 0.8110(4) 0.023(3) Uani 1 1 d . . . . .
C3 C 0.5529(6) 0.1931(7) 0.6699(4) 0.019(3) Uani 1 1 d D . . . .
C31 C 0.6979(6) 0.4312(7) 0.6554(4) 0.016(3) Uani 1 1 d . U . . .
C30 C 0.7225(7) 0.4809(7) 0.6826(5) 0.024(3) Uani 1 1 d . U . . .
H30 H 0.754653 0.513330 0.673540 0.029 Uiso 1 1 calc R U . . .
C50 C 0.7825(8) 0.3111(8) 0.8493(5) 0.028(4) Uani 1 1 d . . . . .
H50 H 0.812198 0.309089 0.871512 0.034 Uiso 1 1 calc R U . . .
C22 C 0.4690(5) 0.4128(6) 0.8233(3) 0.026(3) Uani 1 1 d D . . . .
C54 C 0.8623(7) 0.2530(8) 0.8030(5) 0.027(3) Uani 1 1 d . . . . .
H54 H 0.895034 0.253223 0.823554 0.032 Uiso 1 1 calc R U . . .
C11 C 0.6241(7) 0.1010(7) 0.5281(3) 0.028(3) Uani 1 1 d D U . . .
F13A F 0.4241(8) 0.1764(6) 0.9746(4) 0.086(5) Uani 1 1 d D . . . .
C35 C 0.7425(6) 0.6049(8) 0.8127(4) 0.030(4) Uani 1 1 d D U . . .
H35A H 0.736273 0.624259 0.839261 0.035 Uiso 0.5 1 calc R U P D 2
H35 H 0.739997 0.626031 0.839047 0.035 Uiso 0.5 1 calc R U P E 1
C7 C 0.4917(7) 0.0858(7) 0.8439(4) 0.027(2) Uani 1 1 d D . . . .
H7A H 0.486639 0.079211 0.872586 0.032 Uiso 0.6 1 calc R U P A 1
H7 H 0.490189 0.081476 0.872888 0.032 Uiso 0.4 1 calc R U P A 2
C21 C 0.3422(7) 0.4819(8) 0.6337(4) 0.032(3) Uani 1 1 d D . . . .
H21A H 0.310678 0.517152 0.627806 0.039 Uiso 0.5 1 calc R U P B 2
H21 H 0.305272 0.507789 0.624661 0.039 Uiso 0.5 1 calc R U P B 1
C17 C 0.4905(6) 0.3970(7) 0.7790(4) 0.019(3) Uani 1 1 d D U . . .
C8 C 0.5329(6) 0.1725(7) 0.6263(4) 0.0215(18) Uani 1 1 d D U . . .
C25 C 0.4327(6) 0.2907(6) 0.9193(3) 0.031(2) Uani 1 1 d D U . . .
C49 C 0.7235(7) 0.3394(8) 0.8542(5) 0.029(3) Uani 1 1 d . . . . .
H49 H 0.710644 0.355812 0.880491 0.035 Uiso 1 1 calc R U . . .
C24 C 0.4231(6) 0.3493(6) 0.8880(3) 0.031(2) Uani 1 1 d D . . . .
C48 C 0.6795(7) 0.3455(7) 0.8204(4) 0.021(2) Uani 1 1 d . U . . .
H48 H 0.639459 0.369908 0.824020 0.025 Uiso 1 1 calc R U . . .
C44 C 0.7955(7) 0.1987(8) 0.6659(5) 0.027(3) Uani 1 1 d . . . . .
H44 H 0.802349 0.176023 0.640370 0.033 Uiso 1 1 calc R U . . .
F7B F 0.5960(6) -0.0466(7) 0.4259(4) 0.087(4) Uani 1 1 d D U . . .
C43 C 0.7382(7) 0.2372(8) 0.6735(4) 0.024(3) Uani 1 1 d . . . . .
H43 H 0.707646 0.242202 0.651903 0.029 Uiso 1 1 calc R U . . .
C23 C 0.4664(6) 0.3467(6) 0.8503(3) 0.031(2) Uani 1 1 d D . . . .
C13 C 0.6517(8) 0.0472(8) 0.4575(4) 0.037(4) Uani 1 1 d D . . . .
C34 C 0.7928(7) 0.6251(8) 0.7831(4) 0.032(4) Uani 1 1 d D U . . .
H34A H 0.823249 0.661432 0.789079 0.039 Uiso 0.5 1 calc R U P F 2
H34 H 0.829003 0.655162 0.788100 0.039 Uiso 0.5 1 calc R U P G 1
C12 C 0.6117(8) 0.0418(7) 0.4968(4) 0.033(4) Uani 1 1 d D . . . .
C20 C 0.3857(8) 0.4462(8) 0.6048(5) 0.043(4) Uani 1 1 d D . . . .
H20A H 0.379890 0.449658 0.576020 0.052 Uiso 0.5 1 calc R U P B 2
H20 H 0.382579 0.446623 0.575787 0.052 Uiso 0.5 1 calc R U P B 1
C27 C 0.3925(7) 0.2342(7) 0.9865(4) 0.044(4) Uani 1 1 d D U . . .
C26 C 0.3772(6) 0.2795(6) 0.9496(4) 0.038(4) Uani 1 1 d D U . . .
C14 C 0.6534(11) -0.0203(11) 0.4316(6) 0.062(5) Uani 1 1 d D . . . .
S3' S 0.7947(4) 0.5848(4) 0.7413(3) 0.0240(16) Uani 0.5 1 d D U P H 2
C33' C 0.7036(19) 0.549(2) 0.7935(7) 0.034(10) Uani 0.5 1 d D U P H 2
H33' H 0.668489 0.524704 0.806253 0.041 Uiso 0.5 1 calc R U P H 2
S3 S 0.6910(5) 0.5441(5) 0.7983(2) 0.0240(16) Uani 0.5 1 d D U P H 1
C33 C 0.7767(15) 0.5903(15) 0.7443(6) 0.034(10) Uani 0.5 1 d D U P H 1
H33 H 0.795409 0.601145 0.718433 0.041 Uiso 0.5 1 calc R U P H 1
C38 C 0.6735(8) 0.4705(9) 0.5421(6) 0.046(6) Uani 0.5 1 d D U P C 1
C39 C 0.6288(8) 0.4156(9) 0.5230(5) 0.044(6) Uani 0.5 1 d D U P C 1
F17A F 0.7317(9) 0.4589(12) 0.5279(7) 0.057(4) Uani 0.5 1 d D U P C 1
C40 C 0.6534(8) 0.3872(10) 0.4827(6) 0.042(6) Uani 0.5 1 d D U P C 1
F17 F 0.6516(10) 0.5273(10) 0.5248(7) 0.057(4) Uani 0.5 1 d D U P C 1
C41 C 0.6070(6) 0.3401(8) 0.4587(5) 0.033(6) Uani 0.5 1 d D U P C 1
C42 C 0.6429(8) 0.2977(8) 0.4260(5) 0.034(7) Uani 0.5 1 d D U P C 1
F18 F 0.6292(10) 0.3595(10) 0.5457(7) 0.053(4) Uani 0.5 1 d D U P C 1
F18A F 0.5693(9) 0.4379(10) 0.5199(6) 0.053(4) Uani 0.5 1 d D U P C 1
F20 F 0.5793(9) 0.2915(9) 0.4805(5) 0.039(3) Uani 0.5 1 d D U P C 1
F21B F 0.6822(9) 0.2504(12) 0.4404(7) 0.056(7) Uani 0.5 1 d D U P C 1
F20A F 0.5603(8) 0.3769(9) 0.4426(5) 0.039(3) Uani 0.5 1 d D U P C 1
F21A F 0.6018(8) 0.2687(10) 0.4012(5) 0.038(5) Uani 0.5 1 d D U P C 1
F21 F 0.6803(11) 0.3348(13) 0.4024(7) 0.062(7) Uani 0.5 1 d D U P C 1
C19' C 0.3579(7) 0.4515(16) 0.6739(6) 0.025(4) Uani 0.5 1 d D U P B 2
H19' H 0.329617 0.451786 0.696876 0.030 Uiso 0.5 1 calc R U P B 2
S2 S 0.3593(3) 0.4756(4) 0.6799(3) 0.0255(14) Uani 0.5 1 d D . P B 1
C19 C 0.4351(18) 0.410(3) 0.6295(3) 0.025(4) Uani 0.5 1 d D . P B 1
H19 H 0.469848 0.382387 0.618535 0.030 Uiso 0.5 1 calc R U P B 1
F19 F 0.6725(12) 0.4411(11) 0.4586(7) 0.056(6) Uani 0.5 1 d D U P C 1
F19A F 0.7088(10) 0.3522(12) 0.4912(7) 0.057(6) Uani 0.5 1 d D U P C 1
C37 C 0.6611(8) 0.4766(11) 0.5901(6) 0.047(7) Uani 0.5 1 d D U P C 1
C36 C 0.7194(8) 0.4379(9) 0.6097(5) 0.044(3) Uani 1 1 d D U . . .
C37' C 0.6837(11) 0.4819(12) 0.5782(7) 0.044(3) Uani 0.5 1 d D U P C 2
C42' C 0.6294(11) 0.3236(13) 0.4392(7) 0.044(3) Uani 0.5 1 d D U P C 2
C38' C 0.6136(11) 0.4671(13) 0.5653(8) 0.044(3) Uani 0.5 1 d D U P C 2
C40' C 0.6009(11) 0.4199(13) 0.4890(6) 0.044(3) Uani 0.5 1 d D U P C 2
C41' C 0.6167(13) 0.3449(13) 0.4826(7) 0.044(3) Uani 0.5 1 d D U P C 2
C39' C 0.5911(11) 0.4063(14) 0.5372(6) 0.044(3) Uani 0.5 1 d D U P C 2
F16' F 0.6878(13) 0.5475(11) 0.5924(7) 0.038(7) Uani 0.5 1 d D U P C 2
F16A' F 0.7182(10) 0.4833(10) 0.5424(5) 0.040(5) Uani 0.5 1 d D U P C 2
F20' F 0.5748(11) 0.2992(14) 0.4970(8) 0.065(2) Uani 0.5 1 d D U P C 2
F20A' F 0.6722(11) 0.3439(13) 0.5056(8) 0.065(2) Uani 0.5 1 d D U P C 2
F19' F 0.6447(10) 0.4629(13) 0.4775(8) 0.065(2) Uani 0.5 1 d D U P C 2
F19A' F 0.5487(10) 0.4314(13) 0.4642(7) 0.065(2) Uani 0.5 1 d D U P C 2
F18' F 0.6044(11) 0.3571(12) 0.5676(8) 0.065(2) Uani 0.5 1 d D U P C 2
F18A' F 0.5247(9) 0.4136(13) 0.5389(7) 0.065(2) Uani 0.5 1 d D U P C 2
F17A' F 0.5785(15) 0.4611(17) 0.5992(8) 0.065(2) Uani 0.5 1 d D U P C 2
F17' F 0.5859(12) 0.5199(12) 0.5427(7) 0.065(2) Uani 0.5 1 d D U P C 2
F21' F 0.6714(11) 0.3634(12) 0.4188(8) 0.065(2) Uani 0.5 1 d D U P C 2
F21B' F 0.6576(12) 0.2613(11) 0.4436(8) 0.065(2) Uani 0.5 1 d D U P C 2
F21A' F 0.5805(9) 0.3134(12) 0.4133(7) 0.065(2) Uani 0.5 1 d D U P C 2
F14B F 0.3513(13) 0.1777(14) 1.0457(7) 0.064(5) Uani 0.5 1 d D U P I 1
F14A F 0.3128(12) 0.2778(10) 1.0322(7) 0.064(5) Uani 0.5 1 d D U P I 1
F14 F 0.2866(11) 0.1886(13) 0.9960(7) 0.064(5) Uani 0.5 1 d D U P I 1
C28 C 0.3362(9) 0.2200(11) 1.0150(6) 0.055(7) Uani 0.5 1 d D U P I 1
F14B' F 0.2873(12) 0.2469(16) 1.0142(9) 0.084(9) Uani 0.5 1 d D U P I 2
F1J F 0.351(2) 0.179(2) 1.0453(9) 0.113(14) Uani 0.5 1 d D U P I 2
F14' F 0.3129(14) 0.1465(14) 0.9876(8) 0.082(8) Uani 0.5 1 d D U P I 2
C28' C 0.3354(11) 0.2013(14) 1.0087(8) 0.056(7) Uani 0.5 1 d D U P I 2

loop_
_atom_site_aniso_label
_atom_site_aniso_U_11
_atom_site_aniso_U_22
_atom_site_aniso_U_33
_atom_site_aniso_U_23
_atom_site_aniso_U_13
_atom_site_aniso_U_12
Sm1 0.0139(3) 0.0119(3) 0.0218(4) -0.0007(3) 0.0007(3) -0.0010(3)
S1 0.020(3) 0.010(2) 0.018(2) 0.0058(18) 0.0011(19) -0.0006(18)
C5 0.026(4) 0.028(4) 0.026(4) 0.004(3) -0.003(3) 0.004(3)
S2' 0.028(3) 0.014(3) 0.035(3) -0.002(2) -0.003(2) 0.004(2)
F8 0.064(7) 0.040(6) 0.031(6) 0.006(4) 0.028(5) 0.028(5)
S1' 0.020(3) 0.010(2) 0.018(2) 0.0058(18) 0.0011(19) -0.0006(18)
F3A 0.031(5) 0.044(5) 0.026(5) -0.009(4) -0.013(4) 0.011(4)
C5' 0.026(4) 0.028(4) 0.026(4) 0.004(3) -0.003(3) 0.004(3)
O5 0.027(5) 0.011(4) 0.021(5) 0.000(3) 0.002(4) 0.000(4)
F1A 0.047(6) 0.044(6) 0.029(5) -0.012(4) -0.011(4) 0.029(5)
F1 0.027(5) 0.044(5) 0.025(5) -0.012(4) 0.001(4) -0.013(4)
F2A 0.044(6) 0.056(6) 0.025(5) -0.003(4) 0.000(4) 0.030(5)
F3 0.061(7) 0.022(5) 0.039(6) -0.011(4) 0.030(5) -0.011(4)
O1 0.021(4) 0.012(3) 0.020(4) -0.005(3) -0.002(3) -0.001(3)
O2 0.027(5) 0.024(5) 0.009(5) -0.002(4) 0.005(4) 0.003(4)
O4 0.019(5) 0.032(6) 0.028(6) -0.008(5) 0.006(4) -0.008(4)
F15 0.039(5) 0.050(6) 0.022(5) 0.004(4) 0.004(4) -0.024(5)
F6A 0.035(6) 0.079(8) 0.046(7) -0.026(6) 0.019(5) -0.016(5)
F15A 0.041(5) 0.031(5) 0.031(5) -0.012(4) 0.005(4) -0.005(4)
F10 0.027(5) 0.062(7) 0.057(7) 0.013(5) 0.011(5) 0.014(5)
O3 0.015(4) 0.017(4) 0.026(4) -0.004(3) 0.001(3) 0.006(3)
F4A 0.031(5) 0.080(8) 0.038(6) -0.014(5) -0.002(4) 0.022(5)
F9A 0.045(6) 0.031(5) 0.027(5) -0.006(4) 0.009(4) -0.007(4)
F2 0.034(5) 0.041(5) 0.026(5) -0.007(4) 0.012(4) -0.016(4)
F11 0.038(6) 0.093(9) 0.049(7) 0.013(6) -0.010(5) -0.016(6)
F10A 0.092(9) 0.028(5) 0.028(6) -0.010(4) 0.023(5) -0.005(5)
O6 0.029(5) 0.010(4) 0.022(6) 0.003(4) -0.001(4) 0.001(4)
N1 0.018(5) 0.012(5) 0.022(6) -0.003(4) -0.002(4) 0.005(4)
F8A 0.071(7) 0.037(6) 0.033(6) -0.018(4) 0.019(5) -0.026(5)
F11A 0.070(7) 0.026(5) 0.030(5) 0.007(4) 0.011(5) 0.004(5)
F5A 0.031(5) 0.064(7) 0.052(7) -0.029(5) 0.014(5) -0.025(5)
F6 0.069(8) 0.072(8) 0.019(5) 0.007(5) 0.008(5) 0.001(6)
F9 0.028(5) 0.065(7) 0.038(6) 0.011(5) 0.007(4) 0.002(5)
F4 0.065(7) 0.025(5) 0.026(5) 0.006(4) 0.017(4) -0.009(5)
F12 0.042(6) 0.077(8) 0.062(8) -0.001(6) -0.002(5) -0.019(6)
F16A 0.045(9) 0.042(9) 0.043(9) 0.005(5) 0.000(6) 0.004(6)
N2 0.013(2) 0.013(3) 0.016(2) 0.0032(17) -0.0023(16) -0.0004(17)
F12A 0.089(9) 0.025(5) 0.060(7) 0.007(5) 0.038(6) 0.012(5)
F7A 0.076(7) 0.086(7) 0.042(6) -0.024(5) 0.029(5) -0.022(6)
C1 0.018(4) 0.013(4) 0.022(5) -0.007(4) 0.000(4) 0.004(4)
F16 0.042(8) 0.036(7) 0.029(7) -0.002(5) -0.007(5) 0.006(6)
C29 0.021(6) 0.015(5) 0.022(6) 0.007(5) -0.004(5) 0.007(4)
C15 0.017(5) 0.016(4) 0.020(5) 0.004(4) 0.001(4) -0.001(4)
C18 0.024(5) 0.012(6) 0.030(8) 0.007(5) 0.004(4) -0.004(4)
C52 0.012(3) 0.012(5) 0.018(6) 0.000(5) -0.003(3) -0.002(3)
C46 0.022(3) 0.022(3) 0.023(4) 0.000(2) 0.001(2) 0.000(2)
F5 0.126(11) 0.025(5) 0.047(7) 0.001(5) 0.042(7) 0.010(6)
C53 0.028(4) 0.029(4) 0.030(4) 0.000(2) -0.001(2) 0.000(2)
C2 0.017(4) 0.010(4) 0.016(5) -0.004(4) -0.002(4) -0.004(4)
C47 0.016(4) 0.009(4) 0.014(5) 0.005(4) -0.002(4) -0.001(4)
C45 0.019(6) 0.014(6) 0.040(7) 0.006(5) 0.008(6) 0.004(5)
C6 0.026(4) 0.028(4) 0.026(4) 0.004(3) -0.003(3) 0.004(3)
C4 0.019(4) 0.017(4) 0.022(5) -0.001(4) -0.001(4) -0.003(4)
F13 0.103(11) 0.108(12) 0.049(8) 0.012(7) -0.025(7) -0.062(9)
F7 0.130(12) 0.077(9) 0.092(10) -0.025(7) 0.050(9) 0.018(8)
C16 0.024(6) 0.010(5) 0.023(6) -0.002(5) 0.011(5) 0.006(5)
C9 0.025(3) 0.016(3) 0.023(3) 0.001(3) 0.003(3) 0.000(3)
C10 0.025(3) 0.016(3) 0.023(3) 0.001(3) 0.003(3) 0.000(3)
C32 0.009(5) 0.012(5) 0.024(6) 0.005(5) -0.003(5) 0.000(4)
C51 0.024(8) 0.027(8) 0.018(8) 0.006(6) 0.003(6) -0.005(6)
C3 0.007(6) 0.021(7) 0.029(8) -0.010(6) -0.001(5) 0.004(5)
C31 0.018(5) 0.012(4) 0.018(5) 0.006(4) 0.001(4) 0.000(4)
C30 0.022(6) 0.020(6) 0.031(6) 0.009(5) 0.001(5) -0.006(5)
C50 0.034(9) 0.025(8) 0.025(9) -0.006(6) -0.007(7) 0.006(7)
C22 0.029(8) 0.025(8) 0.024(9) -0.003(6) 0.006(6) -0.002(7)
C54 0.018(7) 0.020(7) 0.042(9) 0.003(6) -0.015(6) -0.002(6)
C11 0.025(7) 0.026(6) 0.032(7) 0.009(6) -0.001(6) -0.003(6)
F13A 0.133(13) 0.068(9) 0.056(8) 0.030(7) 0.021(8) 0.053(9)
C35 0.029(7) 0.028(7) 0.031(7) 0.002(6) -0.006(6) 0.001(6)
C7 0.026(4) 0.028(4) 0.026(4) 0.004(3) -0.003(3) 0.004(3)
C21 0.030(7) 0.034(8) 0.033(5) 0.008(5) -0.004(4) -0.003(6)
C17 0.020(4) 0.018(4) 0.019(4) 0.002(3) 0.003(3) -0.001(3)
C8 0.025(3) 0.016(3) 0.023(3) 0.001(3) 0.003(3) 0.000(3)
C25 0.040(5) 0.024(5) 0.029(5) -0.010(4) 0.007(4) -0.003(4)
C49 0.030(6) 0.039(9) 0.018(4) 0.000(5) -0.004(4) 0.002(6)
C24 0.040(5) 0.024(5) 0.029(5) -0.010(4) 0.007(4) -0.003(4)
C48 0.023(3) 0.021(3) 0.019(2) 0.0000(17) -0.0007(17) 0.0011(19)
C44 0.018(7) 0.032(8) 0.032(9) -0.004(7) 0.011(6) -0.006(6)
F7B 0.075(7) 0.103(8) 0.083(7) -0.046(6) 0.026(6) -0.047(6)
C43 0.022(8) 0.031(8) 0.019(8) 0.004(6) -0.001(6) 0.009(6)
C23 0.040(5) 0.024(5) 0.029(5) -0.010(4) 0.007(4) -0.003(4)
C13 0.046(11) 0.048(11) 0.017(9) 0.007(8) 0.006(7) -0.009(9)
C34 0.028(7) 0.026(7) 0.043(8) 0.006(6) -0.005(6) 0.004(6)
C12 0.040(10) 0.025(8) 0.035(10) -0.005(7) 0.013(8) -0.006(8)
C20 0.060(12) 0.037(10) 0.033(10) 0.008(8) -0.010(9) -0.007(9)
C27 0.059(10) 0.043(9) 0.030(9) 0.002(7) 0.002(8) 0.005(8)
C26 0.046(9) 0.031(8) 0.038(9) -0.003(7) 0.000(7) -0.013(7)
C14 0.060(11) 0.078(14) 0.046(11) -0.029(9) 0.028(9) -0.039(9)
S3' 0.028(3) 0.013(3) 0.031(3) -0.002(2) -0.007(2) 0.001(2)
C33' 0.034(10) 0.034(10) 0.034(10) -0.0002(15) -0.0001(15) 0.0005(15)
S3 0.028(3) 0.013(3) 0.031(3) -0.002(2) -0.007(2) 0.001(2)
C33 0.034(10) 0.034(10) 0.034(10) -0.0002(15) -0.0001(15) 0.0005(15)
C38 0.047(6) 0.046(6) 0.046(6) 0.0000(10) -0.0001(10) -0.0002(10)
C39 0.044(6) 0.044(6) 0.044(6) 0.001(2) 0.000(2) 0.000(2)
F17A 0.061(5) 0.055(5) 0.054(5) -0.002(4) -0.001(4) 0.002(4)
C40 0.042(6) 0.041(6) 0.042(6) 0.001(2) -0.001(2) 0.000(2)
F17 0.061(5) 0.055(5) 0.054(5) -0.002(4) -0.001(4) 0.002(4)
C41 0.034(6) 0.033(6) 0.033(6) 0.000(3) -0.002(3) 0.000(3)
C42 0.034(8) 0.034(8) 0.035(8) 0.001(3) -0.001(3) 0.001(3)
F18 0.053(5) 0.053(5) 0.054(5) 0.000(4) -0.003(4) 0.006(4)
F18A 0.053(5) 0.053(5) 0.054(5) 0.000(4) -0.003(4) 0.006(4)
F20 0.039(4) 0.037(5) 0.040(5) -0.002(4) -0.018(4) -0.002(4)
F21B 0.054(8) 0.054(8) 0.061(8) 0.006(6) 0.003(6) 0.002(6)
F20A 0.039(4) 0.037(5) 0.040(5) -0.002(4) -0.018(4) -0.002(4)
F21A 0.036(6) 0.041(6) 0.038(6) -0.002(5) -0.005(5) 0.001(5)
F21 0.064(8) 0.060(8) 0.062(8) 0.005(6) -0.002(6) -0.006(6)
C19' 0.025(5) 0.025(5) 0.026(5) -0.0002(10) -0.0001(10) 0.0002(10)
S2 0.028(3) 0.014(3) 0.035(3) -0.002(2) -0.003(2) 0.004(2)
C19 0.025(5) 0.025(5) 0.026(5) -0.0002(10) -0.0001(10) 0.0002(10)
F19 0.059(8) 0.054(8) 0.056(8) 0.006(6) -0.006(6) -0.003(6)
F19A 0.055(8) 0.053(8) 0.063(8) 0.010(6) -0.012(6) -0.003(6)
C37 0.048(7) 0.047(7) 0.047(7) 0.001(3) -0.001(3) 0.000(3)
C36 0.044(3) 0.045(3) 0.044(3) -0.0003(13) 0.0000(13) -0.0002(13)
C37' 0.044(3) 0.045(3) 0.044(3) -0.0003(13) 0.0000(13) -0.0002(13)
C42' 0.044(3) 0.045(3) 0.044(3) -0.0003(13) 0.0000(13) -0.0002(13)
C38' 0.044(3) 0.045(3) 0.044(3) -0.0003(13) 0.0000(13) -0.0002(13)
C40' 0.044(3) 0.045(3) 0.044(3) -0.0003(13) 0.0000(13) -0.0002(13)
C41' 0.044(3) 0.045(3) 0.044(3) -0.0003(13) 0.0000(13) -0.0002(13)
C39' 0.044(3) 0.045(3) 0.044(3) -0.0003(13) 0.0000(13) -0.0002(13)
F16' 0.037(8) 0.039(8) 0.039(8) 0.008(5) 0.006(6) 0.003(5)
F16A' 0.039(7) 0.048(7) 0.033(7) 0.001(5) 0.003(5) 0.000(5)
F20' 0.064(3) 0.067(3) 0.065(3) 0.0025(17) 0.0000(17) -0.0001(17)
F20A' 0.064(3) 0.067(3) 0.065(3) 0.0025(17) 0.0000(17) -0.0001(17)
F19' 0.064(3) 0.067(3) 0.065(3) 0.0025(17) 0.0000(17) -0.0001(17)
F19A' 0.064(3) 0.067(3) 0.065(3) 0.0025(17) 0.0000(17) -0.0001(17)
F18' 0.064(3) 0.067(3) 0.065(3) 0.0025(17) 0.0000(17) -0.0001(17)
F18A' 0.064(3) 0.067(3) 0.065(3) 0.0025(17) 0.0000(17) -0.0001(17)
F17A' 0.064(3) 0.067(3) 0.065(3) 0.0025(17) 0.0000(17) -0.0001(17)
F17' 0.064(3) 0.067(3) 0.065(3) 0.0025(17) 0.0000(17) -0.0001(17)
F21' 0.064(3) 0.067(3) 0.065(3) 0.0025(17) 0.0000(17) -0.0001(17)
F21B' 0.064(3) 0.067(3) 0.065(3) 0.0025(17) 0.0000(17) -0.0001(17)
F21A' 0.064(3) 0.067(3) 0.065(3) 0.0025(17) 0.0000(17) -0.0001(17)
F14B 0.070(6) 0.063(6) 0.057(6) 0.010(5) 0.010(5) -0.007(5)
F14A 0.070(6) 0.063(6) 0.057(6) 0.010(5) 0.010(5) -0.007(5)
F14 0.070(6) 0.063(6) 0.057(6) 0.010(5) 0.010(5) -0.007(5)
C28 0.074(15) 0.047(15) 0.042(14) 0.009(13) 0.006(13) 0.014(14)
F14B' 0.078(11) 0.090(12) 0.085(12) 0.001(9) 0.008(9) 0.005(9)
F1J 0.126(16) 0.112(16) 0.101(16) 0.017(10) 0.003(10) -0.004(10)
F14' 0.085(11) 0.080(11) 0.081(11) 0.008(9) 0.004(9) -0.013(9)
C28' 0.072(15) 0.052(15) 0.044(14) 0.017(13) -0.001(13) 0.014(14)

loop_
_atom_type_symbol
_atom_type_description
_atom_type_scat_dispersion_real
_atom_type_scat_dispersion_imag
_atom_type_scat_source
C C 0.0033 0.0016 'International Tables Vol C Tables 4.2.6.8 and 6.1.1.4'
H H 0.0000 0.0000 'International Tables Vol C Tables 4.2.6.8 and 6.1.1.4'
F F 0.0171 0.0103 'International Tables Vol C Tables 4.2.6.8 and 6.1.1.4'
N N 0.0061 0.0033 'International Tables Vol C Tables 4.2.6.8 and 6.1.1.4'
O O 0.0106 0.0060 'International Tables Vol C Tables 4.2.6.8 and 6.1.1.4'
S S 0.1246 0.1234 'International Tables Vol C Tables 4.2.6.8 and 6.1.1.4'
Sm Sm -0.1638 3.4418 'International Tables Vol C Tables 4.2.6.8 and 6.1.1.4'

loop_
_geom_angle_atom_site_label_1
_geom_angle_atom_site_label_2
_geom_angle_atom_site_label_3
_geom_angle
_geom_angle_site_symmetry_1
_geom_angle_site_symmetry_3
_geom_angle_publ_flag
O5 Sm1 O1 142.9(3) . . ?
O5 Sm1 O4 75.6(3) . . ?
O5 Sm1 O6 70.0(3) . . ?
O5 Sm1 N1 98.7(3) . . ?
O5 Sm1 N2 72.7(3) . . ?
O1 Sm1 N1 86.3(3) . . ?
O1 Sm1 N2 77.3(3) . . ?
O2 Sm1 O5 146.2(3) . . ?
O2 Sm1 O1 70.8(3) . . ?
O2 Sm1 O4 127.8(3) . . ?
O2 Sm1 O6 76.7(3) . . ?
O2 Sm1 N1 77.2(3) . . ?
O2 Sm1 N2 129.8(3) . . ?
O4 Sm1 O1 77.9(3) . . ?
O4 Sm1 O6 134.2(3) . . ?
O4 Sm1 N1 141.5(4) . . ?
O4 Sm1 N2 79.4(3) . . ?
O3 Sm1 O5 96.0(3) . . ?
O3 Sm1 O1 99.3(3) . . ?
O3 Sm1 O2 74.4(3) . . ?
O3 Sm1 O4 70.8(3) . . ?
O3 Sm1 O6 83.5(3) . . ?
O3 Sm1 N1 147.2(3) . . ?
O3 Sm1 N2 150.0(3) . . ?
O6 Sm1 O1 145.1(3) . . ?
O6 Sm1 N1 74.3(3) . . ?
O6 Sm1 N2 116.5(3) . . ?
N1 Sm1 N2 62.8(3) . . ?
C7 S1 C4 92.2(6) . . ?
C6 C5 H5 124.5 . . ?
C4 C5 H5 124.5 . . ?
C4 C5 C6 110.9(12) . . ?
C20 S2' C18 96.1(7) . . ?
C6 S1' C4 93.6(7) . . ?
C4 C5' H5' 125.6 . . ?
C7 C5' H5' 125.6 . . ?
C7 C5' C4 108.9(12) . . ?
C29 O5 Sm1 135.8(9) . . ?
C1 O1 Sm1 135.2(9) . . ?
C3 O2 Sm1 133.9(8) . . ?
C17 O4 Sm1 134.5(9) . . ?
C15 O3 Sm1 140.4(9) . . ?
C31 O6 Sm1 134.5(9) . . ?
C47 N1 Sm1 121.4(8) . . ?
C47 N1 C43 116.9(11) . . ?
C43 N1 Sm1 121.7(9) . . ?
C52 N2 Sm1 120.6(8) . . ?
C48 N2 Sm1 121.5(8) . . ?
C48 N2 C52 117.4(11) . . ?
O1 C1 C2 126.5(13) . . ?
O1 C1 C4 115.1(11) . . ?
C2 C1 C4 118.4(11) . . ?
O5 C29 C32 116.1(12) . . ?
O5 C29 C30 123.5(13) . . ?
C30 C29 C32 120.3(11) . . ?
O3 C15 C18 113.7(11) . . ?
O3 C15 C16 123.8(13) . . ?
C16 C15 C18 122.2(11) . . ?
C15 C18 S2' 122.2(8) . . ?
C15 C18 C19' 129.6(10) . . ?
C15 C18 S2 122.6(8) . . ?
C15 C18 C19 127.5(10) . . ?
C19' C18 S2' 107.3(11) . . ?
C19 C18 S2 109.5(10) . . ?
N2 C52 C47 117.2(11) . . ?
N2 C52 C51 123.2(12) . . ?
C51 C52 C47 119.3(12) . . ?
C47 C46 C53 117.7(13) . . ?
C45 C46 C53 124.6(14) . . ?
C45 C46 C47 117.6(13) . . ?
C46 C53 H53 118.3 . . ?
C54 C53 C46 123.4(14) . . ?
C54 C53 H53 118.3 . . ?
C1 C2 H2 119.5 . . ?
C1 C2 C3 121.0(12) . . ?
C3 C2 H2 119.5 . . ?
N1 C47 C52 117.6(11) . . ?
N1 C47 C46 122.5(12) . . ?
C46 C47 C52 119.9(12) . . ?
C46 C45 H45 119.3 . . ?
C44 C45 C46 121.4(14) . . ?
C44 C45 H45 119.3 . . ?
C5 C6 H6A 127.3 . . ?
S1' C6 H6 122.1 . . ?
C7 C6 C5 105.3(12) . . ?
C7 C6 S1' 115.9(11) . . ?
C7 C6 H6A 127.3 . . ?
C7 C6 H6 122.1 . . ?
C5 C4 S1 111.8(9) . . ?
C5 C4 C1 128.4(9) . . ?
C5' C4 S1' 112.7(10) . . ?
C5' C4 C1 126.4(10) . . ?
C1 C4 S1 119.5(7) . . ?
C1 C4 S1' 120.6(7) . . ?
C15 C16 H16 119.4 . . ?
C17 C16 C15 121.2(12) . . ?
C17 C16 H16 119.4 . . ?
F2A C9 F2 108.4(11) . . ?
F2A C9 C10 109.4(10) . . ?
F2A C9 C8 108.2(10) . . ?
F2 C9 C10 108.7(9) . . ?
F2 C9 C8 108.0(10) . . ?
C8 C9 C10 114.0(10) . . ?
F3A C10 F3 108.9(11) . . ?
F3A C10 C9 110.4(9) . . ?
F3A C10 C11 108.0(10) . . ?
F3 C10 C9 107.5(10) . . ?
F3 C10 C11 107.8(9) . . ?
C9 C10 C11 114.1(10) . . ?
C29 C32 S3' 123.2(8) . . ?
C29 C32 C33' 125.3(10) . . ?
C29 C32 S3 117.6(8) . . ?
C29 C32 C33 129.1(10) . . ?
C33' C32 S3' 111.3(10) . . ?
C33 C32 S3 112.7(11) . . ?
C52 C51 C54 119.4(13) . . ?
C50 C51 C52 117.6(13) . . ?
C50 C51 C54 122.9(14) . . ?
O2 C3 C2 127.6(12) . . ?
O2 C3 C8 113.0(11) . . ?
C2 C3 C8 119.4(12) . . ?
O6 C31 C30 128.4(13) . . ?
O6 C31 C36 114.6(13) . . ?
C30 C31 C36 116.9(13) . . ?
C29 C30 H30 119.5 . . ?
C31 C30 C29 121.0(13) . . ?
C31 C30 H30 119.5 . . ?
C51 C50 H50 120.3 . . ?
C49 C50 C51 119.3(15) . . ?
C49 C50 H50 120.3 . . ?
F8 C22 C17 111.0(9) . . ?
F8 C22 C23 108.5(9) . . ?
F8A C22 F8 106.5(10) . . ?
F8A C22 C17 108.8(9) . . ?
F8A C22 C23 108.9(10) . . ?
C23 C22 C17 112.9(10) . . ?
C53 C54 C51 120.0(14) . . ?
C53 C54 H54 120.0 . . ?
C51 C54 H54 120.0 . . ?
F4A C11 C10 110.2(10) . . ?
F4A C11 C12 107.3(11) . . ?
F4 C11 F4A 107.4(11) . . ?
F4 C11 C10 109.7(11) . . ?
F4 C11 C12 108.6(10) . . ?
C12 C11 C10 113.4(10) . . ?
C34 C35 H35A 126.6 . . ?
C34 C35 H35 121.7 . . ?
C34 C35 C33' 106.9(13) . . ?
C34 C35 S3 116.7(12) . . ?
C33' C35 H35A 126.6 . . ?
S3 C35 H35 121.7 . . ?
S1 C7 H7A 120.8 . . ?
C5' C7 H7 125.6 . . ?
C6 C7 S1 118.4(11) . . ?
C6 C7 C5' 108.8(13) . . ?
C6 C7 H7A 120.8 . . ?
C6 C7 H7 125.6 . . ?
C20 C21 H21A 127.5 . . ?
C20 C21 H21 121.6 . . ?
C20 C21 C19' 105.0(14) . . ?
C20 C21 S2 116.9(12) . . ?
C19' C21 H21A 127.5 . . ?
S2 C21 H21 121.6 . . ?
O4 C17 C16 129.1(12) . . ?
O4 C17 C22 112.7(11) . . ?
C16 C17 C22 118.2(11) . . ?
F1A C8 F1 106.0(11) . . ?
F1A C8 C9 109.2(11) . . ?
F1A C8 C3 109.4(10) . . ?
F1 C8 C9 107.1(9) . . ?
F1 C8 C3 111.2(10) . . ?
C3 C8 C9 113.6(10) . . ?
F11 C25 C24 107.6(10) . . ?
F11 C25 C26 108.3(9) . . ?
F11A C25 F11 108.1(11) . . ?
F11A C25 C24 109.2(8) . . ?
F11A C25 C26 107.1(9) . . ?
C26 C25 C24 116.2(11) . . ?
C50 C49 H49 119.6 . . ?
C50 C49 C48 120.7(15) . . ?
C48 C49 H49 119.6 . . ?
F10 C24 C25 107.2(9) . . ?
F10 C24 C23 106.8(9) . . ?
F10A C24 F10 106.3(10) . . ?
F10A C24 C25 110.0(9) . . ?
F10A C24 C23 109.6(9) . . ?
C23 C24 C25 116.4(11) . . ?
N2 C48 C49 121.3(13) . . ?
N2 C48 H48 119.3 . . ?
C49 C48 H48 119.3 . . ?
C45 C44 H44 121.1 . . ?
C45 C44 C43 117.9(14) . . ?
C43 C44 H44 121.1 . . ?
N1 C43 C44 123.6(13) . . ?
N1 C43 H43 118.2 . . ?
C44 C43 H43 118.2 . . ?
F9A C23 C22 107.8(8) . . ?
F9A C23 C24 109.1(9) . . ?
F9 C23 F9A 105.4(10) . . ?
F9 C23 C22 108.5(9) . . ?
F9 C23 C24 108.1(9) . . ?
C24 C23 C22 117.3(11) . . ?
F6A C13 F6 107.6(12) . . ?
F6A C13 C12 110.7(12) . . ?
F6A C13 C14 107.3(14) . . ?
F6 C13 C12 110.0(13) . . ?
F6 C13 C14 106.1(15) . . ?
C12 C13 C14 114.7(12) . . ?
C35 C34 H34A 121.2 . . ?
C35 C34 H34 126.5 . . ?
C35 C34 S3' 117.7(12) . . ?
C35 C34 C33 107.1(14) . . ?
S3' C34 H34A 121.2 . . ?
C33 C34 H34 126.5 . . ?
F5A C12 C11 108.2(11) . . ?
F5A C12 C13 106.7(13) . . ?
F5 C12 F5A 108.4(12) . . ?
F5 C12 C11 110.2(12) . . ?
F5 C12 C13 108.4(11) . . ?
C13 C12 C11 114.8(11) . . ?
S2' C20 H20A 122.0 . . ?
C21 C20 S2' 116.1(12) . . ?
C21 C20 H20A 122.0 . . ?
C21 C20 H20 126.7 . . ?
C21 C20 C19 106.5(14) . . ?
C19 C20 H20 126.7 . . ?
F13 C27 C26 109.1(11) . . ?
F13 C27 C28 98.8(13) . . ?
F13 C27 C28' 111.4(15) . . ?
F13A C27 F13 108.8(12) . . ?
F13A C27 C26 109.6(10) . . ?
F13A C27 C28 114.0(14) . . ?
F13A C27 C28' 100.2(15) . . ?
C28 C27 C26 115.8(13) . . ?
C28' C27 C26 117.1(15) . . ?
F12 C26 C25 107.9(10) . . ?
F12 C26 C27 107.4(10) . . ?
F12A C26 F12 106.7(11) . . ?
F12A C26 C25 109.1(9) . . ?
F12A C26 C27 109.1(10) . . ?
C27 C26 C25 116.3(11) . . ?
F7A C14 F7 104.6(15) . . ?
F7A C14 C13 111.0(15) . . ?
F7 C14 C13 111.3(17) . . ?
F7B C14 F7A 109.3(16) . . ?
F7B C14 F7 107.9(16) . . ?
F7B C14 C13 112.4(16) . . ?
C34 S3' C32 94.1(8) . . ?
C32 C33' H33' 125.1 . . ?
C35 C33' C32 109.8(13) . . ?
C35 C33' H33' 125.1 . . ?
C35 S3 C32 92.4(8) . . ?
C32 C33 C34 109.2(13) . . ?
C32 C33 H33 125.4 . . ?
C34 C33 H33 125.4 . . ?
C39 C38 C37 110.9(14) . . ?
F17A C38 C39 106.8(17) . . ?
F17A C38 C37 120.8(14) . . ?
F17 C38 C39 100.5(17) . . ?
F17 C38 F17A 107.7(10) . . ?
F17 C38 C37 108.2(17) . . ?
C40 C39 C38 113.7(13) . . ?
F18 C39 C38 108.9(16) . . ?
F18 C39 C40 101.7(18) . . ?
F18 C39 F18A 108.6(12) . . ?
F18A C39 C38 112.1(16) . . ?
F18A C39 C40 111.2(12) . . ?
C39 C40 C41 116.8(11) . . ?
F19 C40 C39 109.6(17) . . ?
F19 C40 C41 109.0(17) . . ?
F19A C40 C39 106.1(18) . . ?
F19A C40 C41 110.1(16) . . ?
F19A C40 F19 104.4(18) . . ?
C40 C41 C42 111.6(9) . . ?
F20 C41 C40 114.0(15) . . ?
F20 C41 C42 102.8(16) . . ?
F20 C41 F20A 106.4(11) . . ?
F20A C41 C40 110.7(15) . . ?
F20A C41 C42 110.9(15) . . ?
F21B C42 C41 114.3(17) . . ?
F21B C42 F21 103(2) . . ?
F21A C42 C41 110.3(15) . . ?
F21A C42 F21B 109.8(12) . . ?
F21A C42 F21 104.2(18) . . ?
F21 C42 C41 114.6(17) . . ?
C18 C19' C21 110.6(12) . . ?
C18 C19' H19' 124.7 . . ?
C21 C19' H19' 124.7 . . ?
C21 S2 C18 95.9(7) . . ?
C18 C19 H19 124.5 . . ?
C20 C19 C18 111.0(13) . . ?
C20 C19 H19 124.5 . . ?
F16A C37 C38 102.0(19) . . ?
F16A C37 C36 109(2) . . ?
F16 C37 F16A 103.1(13) . . ?
F16 C37 C38 113.6(17) . . ?
F16 C37 C36 122.6(18) . . ?
C36 C37 C38 104.5(12) . . ?
F15 C36 C31 109.2(13) . . ?
F15 C36 C37 120.0(15) . . ?
F15 C36 C37' 101.2(15) . . ?
F15A C36 F15 103.5(13) . . ?
F15A C36 C31 107.4(13) . . ?
F15A C36 C37 113.6(15) . . ?
F15A C36 C37' 109.8(15) . . ?
C37 C36 C31 102.5(14) . . ?
C37' C36 C31 123.8(15) . . ?
C36 C37' C38' 122.9(18) . . ?
F16' C37' C36 104(2) . . ?
F16' C37' C38' 109(2) . . ?
F16' C37' F16A' 104.3(17) . . ?
F16A' C37' C36 109.9(19) . . ?
F16A' C37' C38' 104.8(19) . . ?
F21' C42' C41' 116(2) . . ?
F21' C42' F21B' 106.3(18) . . ?
F21' C42' F21A' 104.8(17) . . ?
F21B' C42' C41' 102(2) . . ?
F21B' C42' F21A' 105.6(18) . . ?
F21A' C42' C41' 121(2) . . ?
C37' C38' C39' 126(2) . . ?
F17A' C38' C37' 107(2) . . ?
F17A' C38' C39' 106(2) . . ?
F17A' C38' F17' 106.7(18) . . ?
F17' C38' C37' 114(2) . . ?
F17' C38' C39' 96(2) . . ?
C41' C40' C39' 90.6(18) . . ?
F19' C40' C41' 115(2) . . ?
F19' C40' C39' 119(2) . . ?
F19' C40' F19A' 106.1(17) . . ?
F19A' C40' C41' 104(2) . . ?
F19A' C40' C39' 120.8(18) . . ?
C40' C41' C42' 116(2) . . ?
F20' C41' C42' 106(2) . . ?
F20' C41' C40' 116(2) . . ?
F20' C41' F20A' 110.0(18) . . ?
F20A' C41' C42' 112(2) . . ?
F20A' C41' C40' 97(2) . . ?
C38' C39' C40' 115(2) . . ?
F18' C39' C38' 91.2(19) . . ?
F18' C39' C40' 141(2) . . ?
F18A' C39' C38' 101(2) . . ?
F18A' C39' C40' 98.4(14) . . ?
F18A' C39' F18' 103.5(16) . . ?
F14B C28 C27 113.5(16) . . ?
F14B C28 F14A 105.5(12) . . ?
F14B C28 F14 105.1(12) . . ?
F14A C28 C27 113.1(16) . . ?
F14A C28 F14 106.9(14) . . ?
F14 C28 C27 112.1(17) . . ?
F14B' C28' C27 112(2) . . ?
F14B' C28' F14' 109(2) . . ?
F1J C28' C27 112(2) . . ?
F1J C28' F14B' 106(2) . . ?
F1J C28' F14' 107(2) . . ?
F14' C28' C27 110(2) . . ?

loop_
_geom_bond_atom_site_label_1
_geom_bond_atom_site_label_2
_geom_bond_distance
_geom_bond_site_symmetry_2
_geom_bond_publ_flag
Sm1 O5 2.370(9) . ?
Sm1 O1 2.391(9) . ?
Sm1 O2 2.367(9) . ?
Sm1 O4 2.384(10) . ?
Sm1 O3 2.349(9) . ?
Sm1 O6 2.385(9) . ?
Sm1 N1 2.578(11) . ?
Sm1 N2 2.582(10) . ?
S1 C4 1.701(5) . ?
S1 C7 1.620(16) . ?
C5 H5 0.9500 . ?
C5 C6 1.468(4) . ?
C5 C4 1.467(4) . ?
S2' C18 1.696(5) . ?
S2' C20 1.56(2) . ?
F8 C22 1.360(11) . ?
S1' C6 1.616(18) . ?
S1' C4 1.702(5) . ?
F3A C10 1.316(16) . ?
C5' H5' 0.9500 . ?
C5' C4 1.471(4) . ?
C5' C7 1.471(4) . ?
O5 C29 1.286(16) . ?
F1A C8 1.342(16) . ?
F1 C8 1.365(16) . ?
F2A C9 1.332(16) . ?
F3 C10 1.344(15) . ?
O1 C1 1.249(16) . ?
O2 C3 1.261(16) . ?
O4 C17 1.265(16) . ?
F15 C36 1.36(2) . ?
F6A C13 1.337(19) . ?
F15A C36 1.36(2) . ?
F10 C24 1.358(12) . ?
O3 C15 1.258(16) . ?
F4A C11 1.349(16) . ?
F9A C23 1.357(11) . ?
F2 C9 1.340(16) . ?
F11 C25 1.341(12) . ?
F10A C24 1.328(11) . ?
O6 C31 1.257(16) . ?
N1 C47 1.343(17) . ?
N1 C43 1.343(18) . ?
F8A C22 1.344(11) . ?
F11A C25 1.337(11) . ?
F5A C12 1.340(19) . ?
F6 C13 1.343(19) . ?
F9 C23 1.356(12) . ?
F4 C11 1.319(16) . ?
F12 C26 1.354(12) . ?
F16A C37 1.344(14) . ?
N2 C52 1.360(16) . ?
N2 C48 1.332(18) . ?
F12A C26 1.349(12) . ?
F7A C14 1.342(19) . ?
C1 C2 1.380(19) . ?
C1 C4 1.498(16) . ?
F16 C37 1.341(13) . ?
C29 C32 1.462(17) . ?
C29 C30 1.41(2) . ?
C15 C18 1.423(16) . ?
C15 C16 1.398(19) . ?
C18 C19' 1.468(4) . ?
C18 S2 1.695(5) . ?
C18 C19 1.472(4) . ?
C52 C47 1.443(18) . ?
C52 C51 1.413(19) . ?
C46 C53 1.43(2) . ?
C46 C47 1.418(19) . ?
C46 C45 1.37(2) . ?
F5 C12 1.326(18) . ?
C53 H53 0.9500 . ?
C53 C54 1.34(2) . ?
C2 H2 0.9500 . ?
C2 C3 1.404(19) . ?
C45 H45 0.9500 . ?
C45 C44 1.34(2) . ?
C6 H6A 0.9500 . ?
C6 H6 0.9500 . ?
C6 C7 1.465(4) . ?
F13 C27 1.336(13) . ?
F7 C14 1.36(3) . ?
C16 H16 0.9500 . ?
C16 C17 1.391(19) . ?
C9 C10 1.543(12) . ?
C9 C8 1.542(12) . ?
C10 C11 1.543(12) . ?
C32 S3' 1.701(5) . ?
C32 C33' 1.471(4) . ?
C32 S3 1.700(5) . ?
C32 C33 1.469(4) . ?
C51 C50 1.40(2) . ?
C51 C54 1.43(2) . ?
C3 C8 1.534(17) . ?
C31 C30 1.39(2) . ?
C31 C36 1.56(2) . ?
C30 H30 0.9500 . ?
C50 H50 0.9500 . ?
C50 C49 1.33(2) . ?
C22 C17 1.544(12) . ?
C22 C23 1.535(12) . ?
C54 H54 0.9500 . ?
C11 C12 1.542(12) . ?
F13A C27 1.333(12) . ?
C35 H35A 0.9500 . ?
C35 H35 0.9500 . ?
C35 C34 1.466(4) . ?
C35 C33' 1.470(4) . ?
C35 S3 1.635(18) . ?
C7 H7A 0.9500 . ?
C7 H7 0.9500 . ?
C21 H21A 0.9500 . ?
C21 H21 0.9500 . ?
C21 C20 1.467(4) . ?
C21 C19' 1.470(4) . ?
C21 S2 1.555(18) . ?
C25 C24 1.525(12) . ?
C25 C26 1.523(13) . ?
C49 H49 0.9500 . ?
C49 C48 1.43(2) . ?
C24 C23 1.519(12) . ?
C48 H48 0.9500 . ?
C44 H44 0.9500 . ?
C44 C43 1.40(2) . ?
F7B C14 1.29(2) . ?
C43 H43 0.9500 . ?
C13 C12 1.527(12) . ?
C13 C14 1.536(14) . ?
C34 H34A 0.9500 . ?
C34 H34 0.9500 . ?
C34 S3' 1.568(19) . ?
C34 C33 1.469(4) . ?
C20 H20A 0.9500 . ?
C20 H20 0.9500 . ?
C20 C19 1.471(4) . ?
C27 C26 1.516(13) . ?
C27 C28 1.507(12) . ?
C27 C28' 1.510(15) . ?
C33' H33' 0.9500 . ?
C33 H33 0.9500 . ?
C38 C39 1.522(9) . ?
C38 F17A 1.300(4) . ?
C38 F17 1.298(4) . ?
C38 C37 1.593(13) . ?
C39 C40 1.509(9) . ?
C39 F18 1.297(4) . ?
C39 F18A 1.298(4) . ?
C40 C41 1.524(9) . ?
C40 F19 1.351(18) . ?
C40 F19A 1.348(18) . ?
C41 C42 1.527(9) . ?
C41 F20 1.297(4) . ?
C41 F20A 1.297(4) . ?
C42 F21B 1.295(4) . ?
C42 F21A 1.293(4) . ?
C42 F21 1.296(4) . ?
C19' H19' 0.9500 . ?
C19 H19 0.9500 . ?
C37 C36 1.543(11) . ?
C36 C37' 1.516(18) . ?
C37' C38' 1.525(19) . ?
C37' F16' 1.330(18) . ?
C37' F16A' 1.369(18) . ?
C42' C41' 1.499(19) . ?
C42' F21' 1.324(18) . ?
C42' F21B' 1.326(19) . ?
C42' F21A' 1.328(18) . ?
C38' C39' 1.545(19) . ?
C38' F17A' 1.326(19) . ?
C38' F17' 1.368(18) . ?
C40' C41' 1.475(19) . ?
C40' C39' 1.609(18) . ?
C40' F19' 1.271(18) . ?
C40' F19A' 1.361(18) . ?
C41' F20' 1.310(18) . ?
C41' F20A' 1.363(19) . ?
C39' F18' 1.391(18) . ?
C39' F18A' 1.371(19) . ?
F14B C28 1.321(12) . ?
F14A C28 1.325(13) . ?
F14 C28 1.334(13) . ?
F14B' C28' 1.33(2) . ?
F1J C28' 1.31(2) . ?
F14' C28' 1.33(2) . ?

loop_
_geom_torsion_atom_site_label_1
_geom_torsion_atom_site_label_2
_geom_torsion_atom_site_label_3
_geom_torsion_atom_site_label_4
_geom_torsion
_geom_torsion_site_symmetry_1
_geom_torsion_site_symmetry_2
_geom_torsion_site_symmetry_3
_geom_torsion_site_symmetry_4
_geom_torsion_publ_flag
Sm1 O5 C29 C32 -154.4(9) . . . . ?
Sm1 O5 C29 C30 27.9(19) . . . . ?
Sm1 O1 C1 C2 17(2) . . . . ?
Sm1 O1 C1 C4 -160.1(9) . . . . ?
Sm1 O2 C3 C2 -19(2) . . . . ?
Sm1 O2 C3 C8 160.1(8) . . . . ?
Sm1 O4 C17 C16 -1(2) . . . . ?
Sm1 O4 C17 C22 178.4(7) . . . . ?
Sm1 O3 C15 C18 166.8(9) . . . . ?
Sm1 O3 C15 C16 -6(2) . . . . ?
Sm1 O6 C31 C30 -12(2) . . . . ?
Sm1 O6 C31 C36 170.4(9) . . . . ?
Sm1 N1 C47 C52 -1.5(15) . . . . ?
Sm1 N1 C47 C46 -179.6(9) . . . . ?
Sm1 N1 C43 C44 -175.8(11) . . . . ?
Sm1 N2 C52 C47 -8.6(14) . . . . ?
Sm1 N2 C52 C51 178.4(10) . . . . ?
Sm1 N2 C48 C49 -179.2(10) . . . . ?
C5 C6 C7 S1 4.4(19) . . . . ?
S2' C18 C19' C21 -23(3) . . . . ?
F8 C22 C17 O4 176.8(10) . . . . ?
F8 C22 C17 C16 -3.9(15) . . . . ?
F8 C22 C23 F9A 89.7(11) . . . . ?
F8 C22 C23 F9 -156.6(9) . . . . ?
F8 C22 C23 C24 -33.8(13) . . . . ?
S1' C6 C7 C5' -3(3) . . . . ?
F3A C10 C11 F4A 162.7(11) . . . . ?
F3A C10 C11 F4 44.6(13) . . . . ?
F3A C10 C11 C12 -77.0(15) . . . . ?
O5 C29 C32 S3' 170.3(10) . . . . ?
O5 C29 C32 C33' -4(3) . . . . ?
O5 C29 C32 S3 -6.3(16) . . . . ?
O5 C29 C32 C33 -177(2) . . . . ?
O5 C29 C30 C31 -3(2) . . . . ?
F2A C9 C10 F3A 163.8(10) . . . . ?
F2A C9 C10 F3 45.1(13) . . . . ?
F2A C9 C10 C11 -74.4(14) . . . . ?
F2A C9 C8 F1A 165.0(11) . . . . ?
F2A C9 C8 F1 -80.6(12) . . . . ?
F2A C9 C8 C3 42.6(15) . . . . ?
F3 C10 C11 F4A -79.8(13) . . . . ?
F3 C10 C11 F4 162.2(11) . . . . ?
F3 C10 C11 C12 40.6(16) . . . . ?
O1 C1 C2 C3 0(2) . . . . ?
O1 C1 C4 S1 -3.8(17) . . . . ?
O1 C1 C4 C5 -177.8(18) . . . . ?
O1 C1 C4 S1' 171.9(10) . . . . ?
O1 C1 C4 C5' -1(4) . . . . ?
O2 C3 C8 F1A -55.2(14) . . . . ?
O2 C3 C8 F1 -172.0(10) . . . . ?
O2 C3 C8 C9 67.1(15) . . . . ?
F15 C36 C37' C38' 175(2) . . . . ?
F15 C36 C37' F16' -60(2) . . . . ?
F15 C36 C37' F16A' 51(2) . . . . ?
F6A C13 C12 F5A 162.7(12) . . . . ?
F6A C13 C12 F5 -80.8(16) . . . . ?
F6A C13 C12 C11 42.9(19) . . . . ?
F6A C13 C14 F7A -65(2) . . . . ?
F6A C13 C14 F7 51.1(17) . . . . ?
F6A C13 C14 F7B 172.2(17) . . . . ?
F15A C36 C37' C38' 66(3) . . . . ?
F15A C36 C37' F16' -169.2(17) . . . . ?
F15A C36 C37' F16A' -58(2) . . . . ?
F10 C24 C23 F9A -49.1(12) . . . . ?
F10 C24 C23 F9 -163.2(9) . . . . ?
F10 C24 C23 C22 73.8(12) . . . . ?
O3 C15 C18 S2' 6.8(18) . . . . ?
O3 C15 C18 C19' 175(2) . . . . ?
O3 C15 C18 S2 -167.1(10) . . . . ?
O3 C15 C18 C19 5(3) . . . . ?
O3 C15 C16 C17 2(2) . . . . ?
F4A C11 C12 F5A 164.6(11) . . . . ?
F4A C11 C12 F5 46.3(14) . . . . ?
F4A C11 C12 C13 -76.5(17) . . . . ?
F2 C9 C10 F3A -78.0(13) . . . . ?
F2 C9 C10 F3 163.3(10) . . . . ?
F2 C9 C10 C11 43.8(15) . . . . ?
F2 C9 C8 F1A 47.8(13) . . . . ?
F2 C9 C8 F1 162.2(10) . . . . ?
F2 C9 C8 C3 -74.6(14) . . . . ?
F11 C25 C24 F10 -163.8(10) . . . . ?
F11 C25 C24 F10A -48.6(13) . . . . ?
F11 C25 C24 C23 76.7(12) . . . . ?
F11 C25 C26 F12 -165.4(11) . . . . ?
F11 C25 C26 F12A 79.1(13) . . . . ?
F11 C25 C26 C27 -44.7(14) . . . . ?
F10A C24 C23 F9A -163.8(10) . . . . ?
F10A C24 C23 F9 82.0(13) . . . . ?
F10A C24 C23 C22 -41.0(14) . . . . ?
O6 C31 C30 C29 -4(2) . . . . ?
O6 C31 C36 F15 -152.3(12) . . . . ?
O6 C31 C36 F15A -40.6(16) . . . . ?
O6 C31 C36 C37 79.4(17) . . . . ?
O6 C31 C36 C37' 89(2) . . . . ?
F8A C22 C17 O4 59.9(13) . . . . ?
F8A C22 C17 C16 -120.8(13) . . . . ?
F8A C22 C23 F9A -154.8(9) . . . . ?
F8A C22 C23 F9 -41.1(12) . . . . ?
F8A C22 C23 C24 81.8(12) . . . . ?
F11A C25 C24 F10 79.0(12) . . . . ?
F11A C25 C24 F10A -165.8(10) . . . . ?
F11A C25 C24 C23 -40.4(14) . . . . ?
F11A C25 C26 F12 -48.9(13) . . . . ?
F11A C25 C26 F12A -164.4(10) . . . . ?
F11A C25 C26 C27 71.7(13) . . . . ?
F6 C13 C12 F5A 43.9(15) . . . . ?
F6 C13 C12 F5 160.4(13) . . . . ?
F6 C13 C12 C11 -75.9(18) . . . . ?
F6 C13 C14 F7A 50(2) . . . . ?
F6 C13 C14 F7 166.0(14) . . . . ?
F6 C13 C14 F7B -72.9(19) . . . . ?
F4 C11 C12 F5A -79.6(13) . . . . ?
F4 C11 C12 F5 162.1(12) . . . . ?
F4 C11 C12 C13 39.4(18) . . . . ?
F16A C37 C36 F15 -38(2) . . . . ?
F16A C37 C36 F15A -161.3(17) . . . . ?
F16A C37 C36 C31 83.1(19) . . . . ?
N2 C52 C47 N1 6.5(17) . . . . ?
N2 C52 C47 C46 -175.3(12) . . . . ?
N2 C52 C51 C50 -4(2) . . . . ?
N2 C52 C51 C54 178.0(12) . . . . ?
C1 C2 C3 O2 1(2) . . . . ?
C1 C2 C3 C8 -178.3(11) . . . . ?
F16 C37 C36 F15 -158.6(18) . . . . ?
F16 C37 C36 F15A 78(2) . . . . ?
F16 C37 C36 C31 -37(2) . . . . ?
C29 C32 S3' C34 -179.9(11) . . . . ?
C29 C32 C33' C35 180(2) . . . . ?
C29 C32 S3 C35 178.9(11) . . . . ?
C29 C32 C33 C34 -174.1(16) . . . . ?
C15 C18 C19' C21 167.9(16) . . . . ?
C15 C18 S2 C21 177.6(12) . . . . ?
C15 C18 C19 C20 -176(2) . . . . ?
C15 C16 C17 O4 1(2) . . . . ?
C15 C16 C17 C22 -178.0(11) . . . . ?
C18 S2' C20 C21 -0.8(16) . . . . ?
C18 C15 C16 C17 -170.6(12) . . . . ?
C52 N2 C48 C49 -7.7(19) . . . . ?
C52 C51 C50 C49 2(2) . . . . ?
C52 C51 C54 C53 -7(2) . . . . ?
C46 C53 C54 C51 6(2) . . . . ?
C46 C45 C44 C43 2(2) . . . . ?
C53 C46 C47 N1 178.5(13) . . . . ?
C53 C46 C47 C52 0.4(19) . . . . ?
C53 C46 C45 C44 178.5(14) . . . . ?
C2 C1 C4 S1 178.6(11) . . . . ?
C2 C1 C4 C5 5(2) . . . . ?
C2 C1 C4 S1' -5.6(18) . . . . ?
C2 C1 C4 C5' -179(4) . . . . ?
C2 C3 C8 F1A 124.3(13) . . . . ?
C2 C3 C8 F1 7.5(16) . . . . ?
C2 C3 C8 C9 -113.4(13) . . . . ?
C47 N1 C43 C44 1(2) . . . . ?
C47 C52 C51 C50 -176.7(12) . . . . ?
C47 C52 C51 C54 5.1(19) . . . . ?
C47 C46 C53 C54 -2(2) . . . . ?
C47 C46 C45 C44 3(2) . . . . ?
C45 C46 C53 C54 -178.2(15) . . . . ?
C45 C46 C47 N1 -5(2) . . . . ?
C45 C46 C47 C52 176.6(12) . . . . ?
C45 C44 C43 N1 -4(2) . . . . ?
C6 C5 C4 S1 13(2) . . . . ?
C6 C5 C4 C1 -173.1(14) . . . . ?
C6 S1' C4 C5' -5(3) . . . . ?
C6 S1' C4 C1 -178.8(11) . . . . ?
C4 S1 C7 C6 2.3(13) . . . . ?
C4 C5 C6 C7 -10(2) . . . . ?
C4 S1' C6 C7 4.4(13) . . . . ?
C4 C5' C7 C6 -1(5) . . . . ?
C4 C1 C2 C3 177.4(12) . . . . ?
F13 C27 C26 F12 -166.0(12) . . . . ?
F13 C27 C26 F12A -50.8(15) . . . . ?
F13 C27 C26 C25 73.1(14) . . . . ?
F13 C27 C28 F14B -66.6(17) . . . . ?
F13 C27 C28 F14A 53.5(18) . . . . ?
F13 C27 C28 F14 174.5(16) . . . . ?
F13 C27 C28' F14B' 82(2) . . . . ?
F13 C27 C28' F1J -37(3) . . . . ?
F13 C27 C28' F14' -157(2) . . . . ?
C16 C15 C18 S2' -179.8(12) . . . . ?
C16 C15 C18 C19' -12(3) . . . . ?
C16 C15 C18 S2 6.3(19) . . . . ?
C16 C15 C18 C19 179(3) . . . . ?
C9 C10 C11 F4A 39.6(15) . . . . ?
C9 C10 C11 F4 -78.5(14) . . . . ?
C9 C10 C11 C12 159.9(12) . . . . ?
C10 C9 C8 F1A -73.1(14) . . . . ?
C10 C9 C8 F1 41.3(15) . . . . ?
C10 C9 C8 C3 164.5(11) . . . . ?
C10 C11 C12 F5A 42.7(16) . . . . ?
C10 C11 C12 F5 -75.7(16) . . . . ?
C10 C11 C12 C13 161.6(13) . . . . ?
C32 C29 C30 C31 179.5(12) . . . . ?
C51 C52 C47 N1 179.9(12) . . . . ?
C51 C52 C47 C46 -1.9(19) . . . . ?
C51 C50 C49 C48 -3(2) . . . . ?
C31 C36 C37' C38' -63(3) . . . . ?
C31 C36 C37' F16' 62(2) . . . . ?
C31 C36 C37' F16A' 173.4(16) . . . . ?
C30 C29 C32 S3' -11.9(18) . . . . ?
C30 C29 C32 C33' 173(3) . . . . ?
C30 C29 C32 S3 171.5(11) . . . . ?
C30 C29 C32 C33 0(3) . . . . ?
C30 C31 C36 F15 30.0(17) . . . . ?
C30 C31 C36 F15A 141.7(13) . . . . ?
C30 C31 C36 C37 -98.3(16) . . . . ?
C30 C31 C36 C37' -89(2) . . . . ?
C50 C51 C54 C53 174.9(15) . . . . ?
C50 C49 C48 N2 6(2) . . . . ?
C54 C51 C50 C49 179.9(15) . . . . ?
F13A C27 C26 F12 74.9(15) . . . . ?
F13A C27 C26 F12A -169.9(12) . . . . ?
F13A C27 C26 C25 -46.0(15) . . . . ?
F13A C27 C28 F14B 49(2) . . . . ?
F13A C27 C28 F14A 168.8(16) . . . . ?
F13A C27 C28 F14 -70.3(19) . . . . ?
F13A C27 C28' F14B' -163(2) . . . . ?
F13A C27 C28' F1J 78(3) . . . . ?
F13A C27 C28' F14' -42(2) . . . . ?
C35 C34 S3' C32 3.3(14) . . . . ?
C35 C34 C33 C32 -14(3) . . . . ?
C7 S1 C4 C5 -8.5(16) . . . . ?
C7 S1 C4 C1 176.6(11) . . . . ?
C7 C5' C4 S1' 4(5) . . . . ?
C7 C5' C4 C1 177(2) . . . . ?
C21 C20 C19 C18 1(4) . . . . ?
C17 C22 C23 F9A -33.8(13) . . . . ?
C17 C22 C23 F9 79.9(12) . . . . ?
C17 C22 C23 C24 -157.3(10) . . . . ?
C8 C9 C10 F3A 42.5(15) . . . . ?
C8 C9 C10 F3 -76.2(14) . . . . ?
C8 C9 C10 C11 164.3(11) . . . . ?
C25 C24 C23 F9A 70.6(13) . . . . ?
C25 C24 C23 F9 -43.5(13) . . . . ?
C25 C24 C23 C22 -166.6(10) . . . . ?
C24 C25 C26 F12 73.4(13) . . . . ?
C24 C25 C26 F12A -42.1(14) . . . . ?
C24 C25 C26 C27 -166.0(10) . . . . ?
C48 N2 C52 C47 179.8(11) . . . . ?
C48 N2 C52 C51 6.7(18) . . . . ?
C43 N1 C47 C52 -178.5(12) . . . . ?
C43 N1 C47 C46 3.4(19) . . . . ?
C23 C22 C17 O4 -61.1(14) . . . . ?
C23 C22 C17 C16 118.2(12) . . . . ?
C34 C35 C33' C32 -2(4) . . . . ?
C34 C35 S3 C32 0.2(14) . . . . ?
C12 C13 C14 F7A 171.5(16) . . . . ?
C12 C13 C14 F7 -72(2) . . . . ?
C12 C13 C14 F7B 49(3) . . . . ?
C20 S2' C18 C15 -176.0(13) . . . . ?
C20 S2' C18 C19' 13.7(18) . . . . ?
C20 C21 C19' C18 22(3) . . . . ?
C20 C21 S2 C18 -3.9(15) . . . . ?
C26 C25 C24 F10 -42.2(12) . . . . ?
C26 C25 C24 F10A 73.0(13) . . . . ?
C26 C25 C24 C23 -161.6(10) . . . . ?
C26 C27 C28 F14B 177.2(14) . . . . ?
C26 C27 C28 F14A -63(2) . . . . ?
C26 C27 C28 F14 58.2(19) . . . . ?
C26 C27 C28' F14B' -45(3) . . . . ?
C26 C27 C28' F1J -164(2) . . . . ?
C26 C27 C28' F14' 76(2) . . . . ?
C14 C13 C12 F5A -75.6(19) . . . . ?
C14 C13 C12 F5 41(2) . . . . ?
C14 C13 C12 C11 164.6(16) . . . . ?
S3' C32 C33' C35 5(4) . . . . ?
C33' C32 S3' C34 -5(3) . . . . ?
C33' C35 C34 S3' -1(3) . . . . ?
S3 C32 C33 C34 15(3) . . . . ?
S3 C35 C34 C33 8(2) . . . . ?
C33 C32 S3 C35 -9(2) . . . . ?
C38 C39 C40 C41 -171.5(16) . . . . ?
C38 C39 C40 F19 -47(2) . . . . ?
C38 C39 C40 F19A 65(2) . . . . ?
C38 C37 C36 F15 70(2) . . . . ?
C38 C37 C36 F15A -53(2) . . . . ?
C38 C37 C36 C31 -168.4(14) . . . . ?
C39 C38 C37 F16A -142.1(18) . . . . ?
C39 C38 C37 F16 -32(2) . . . . ?
C39 C38 C37 C36 104.2(17) . . . . ?
C39 C40 C41 C42 -163.0(16) . . . . ?
C39 C40 C41 F20 -47(2) . . . . ?
C39 C40 C41 F20A 73(2) . . . . ?
F17A C38 C39 C40 -24.8(19) . . . . ?
F17A C38 C39 F18 87.8(17) . . . . ?
F17A C38 C39 F18A -152.0(14) . . . . ?
F17A C38 C37 F16A 92(2) . . . . ?
F17A C38 C37 F16 -157.9(18) . . . . ?
F17A C38 C37 C36 -22(2) . . . . ?
C40 C41 C42 F21B 68(2) . . . . ?
C40 C41 C42 F21A -167.9(16) . . . . ?
C40 C41 C42 F21 -51(2) . . . . ?
F17 C38 C39 C40 87.4(18) . . . . ?
F17 C38 C39 F18 -159.9(17) . . . . ?
F17 C38 C39 F18A -39.8(18) . . . . ?
F17 C38 C37 F16A -32.8(19) . . . . ?
F17 C38 C37 F16 77(2) . . . . ?
F17 C38 C37 C36 -146.5(17) . . . . ?
F18 C39 C40 C41 71.6(19) . . . . ?
F18 C39 C40 F19 -163.8(18) . . . . ?
F18 C39 C40 F19A -51.6(18) . . . . ?
F18A C39 C40 C41 -44(2) . . . . ?
F18A C39 C40 F19 80.7(19) . . . . ?
F18A C39 C40 F19A -167.0(18) . . . . ?
F20 C41 C42 F21B -54.7(18) . . . . ?
F20 C41 C42 F21A 69.5(18) . . . . ?
F20 C41 C42 F21 -173.4(18) . . . . ?
F20A C41 C42 F21B -168.2(16) . . . . ?
F20A C41 C42 F21A -44.0(19) . . . . ?
F20A C41 C42 F21 73(2) . . . . ?
C19' C21 C20 S2' -12(2) . . . . ?
S2 C18 C19 C20 -3(4) . . . . ?
S2 C21 C20 C19 2(3) . . . . ?
C19 C18 S2 C21 4(3) . . . . ?
F19 C40 C41 C42 72(2) . . . . ?
F19 C40 C41 F20 -171.9(18) . . . . ?
F19 C40 C41 F20A -52(2) . . . . ?
F19A C40 C41 C42 -42(2) . . . . ?
F19A C40 C41 F20 74(2) . . . . ?
F19A C40 C41 F20A -165.9(19) . . . . ?
C37 C38 C39 C40 -158.3(15) . . . . ?
C37 C38 C39 F18 -46(2) . . . . ?
C37 C38 C39 F18A 74.5(18) . . . . ?
C36 C31 C30 C29 173.1(12) . . . . ?
C36 C37' C38' C39' -75(3) . . . . ?
C36 C37' C38' F17A' 50(3) . . . . ?
C36 C37' C38' F17' 168(2) . . . . ?
C37' C38' C39' C40' -80(3) . . . . ?
C37' C38' C39' F18' 71(3) . . . . ?
C37' C38' C39' F18A' 175(2) . . . . ?
C41' C40' C39' C38' 144(2) . . . . ?
C41' C40' C39' F18' 16(4) . . . . ?
C41' C40' C39' F18A' -109(2) . . . . ?
C39' C40' C41' C42' 178(2) . . . . ?
C39' C40' C41' F20' 53(2) . . . . ?
C39' C40' C41' F20A' -63.8(19) . . . . ?
F16' C37' C38' C39' 163(2) . . . . ?
F16' C37' C38' F17A' -72(3) . . . . ?
F16' C37' C38' F17' 45(3) . . . . ?
F16A' C37' C38' C39' 51(3) . . . . ?
F16A' C37' C38' F17A' 176(2) . . . . ?
F16A' C37' C38' F17' -66(3) . . . . ?
F19' C40' C41' C42' -60(3) . . . . ?
F19' C40' C41' F20' 175(2) . . . . ?
F19' C40' C41' F20A' 59(3) . . . . ?
F19' C40' C39' C38' 25(3) . . . . ?
F19' C40' C39' F18' -104(4) . . . . ?
F19' C40' C39' F18A' 132(2) . . . . ?
F19A' C40' C41' C42' 56(3) . . . . ?
F19A' C40' C41' F20' -69(2) . . . . ?
F19A' C40' C41' F20A' 174.2(19) . . . . ?
F19A' C40' C39' C38' -109(3) . . . . ?
F19A' C40' C39' F18' 122(3) . . . . ?
F19A' C40' C39' F18A' -2(3) . . . . ?
F17A' C38' C39' C40' 154(2) . . . . ?
F17A' C38' C39' F18' -55(2) . . . . ?
F17A' C38' C39' F18A' 49(2) . . . . ?
F17' C38' C39' C40' 45(2) . . . . ?
F17' C38' C39' F18' -164.1(19) . . . . ?
F17' C38' C39' F18A' -60(2) . . . . ?
F21' C42' C41' C40' 50(3) . . . . ?
F21' C42' C41' F20' -180(2) . . . . ?
F21' C42' C41' F20A' -60(3) . . . . ?
F21B' C42' C41' C40' 165(2) . . . . ?
F21B' C42' C41' F20' -65(2) . . . . ?
F21B' C42' C41' F20A' 55(2) . . . . ?
F21A' C42' C41' C40' -78(3) . . . . ?
F21A' C42' C41' F20' 52(3) . . . . ?
F21A' C42' C41' F20A' 172(2) . . . . ?
C28 C27 C26 F12 -55.7(16) . . . . ?
C28 C27 C26 F12A 59.5(16) . . . . ?
C28 C27 C26 C25 -176.6(13) . . . . ?
C28' C27 C26 F12 -38.3(18) . . . . ?
C28' C27 C26 F12A 77.0(18) . . . . ?
C28' C27 C26 C25 -159.2(15) . . . . ?

loop_
_twin_individual_id
_twin_individual_mass_fraction_refined
1 0.9870(12)
2 0.0130(12)
